data_7042515
loop_
_publ_author_name
'Ferranco, Annaleizle'
'Basak, Shibaji'
'Lough, Alan'
'Kraatz, Heinz-Bernhard'

_publ_section_title
;
 Metal coordination of ferrocene-histidine conjugates.
;
_journal_issue 14
_journal_name_full 'Dalton transactions (Cambridge, England : 2003)'
_journal_page_first 4844
_journal_page_last 4859
_journal_paper_doi 10.1039/c7dt00456g
_journal_volume 46
_journal_year 2017
_chemical_absolute_configuration ad
_chemical_formula_moiety '2(C76 H74 Fe N8 O12), 3(C2 H3 N)'
_chemical_formula_sum 'C158 H157 Fe2 N19 O24'
_chemical_formula_weight 2817.72
_space_group_crystal_system orthorhombic
_space_group_IT_number 19
_space_group_name_Hall 'P 2ac 2ab'
_space_group_name_H-M_alt 'P 21 21 21'
_symmetry_space_group_name_Hall 'P 2ac 2ab'
_symmetry_space_group_name_H-M 'P 21 21 21'
_atom_sites_solution_hydrogens geom
_audit_creation_method SHELXL-2014/7
_audit_update_record
;
2017-02-02 deposited with the CCDC.
2017-03-17 downloaded from the CCDC.
;
_cell_angle_alpha 90
_cell_angle_beta 90
_cell_angle_gamma 90
_cell_formula_units_Z 4
_cell_length_a 20.9646(5)
_cell_length_b 22.0475(5)
_cell_length_c 31.1954(7)
_cell_measurement_reflns_used 9521
_cell_measurement_temperature 147(2)
_cell_measurement_theta_max 66.65
_cell_measurement_theta_min 2.45
_cell_volume 14419.0(6)
_computing_cell_refinement APEX2
_computing_data_collection 'APEX2 (Bruker, 2014)'
_computing_data_reduction 'SAINT (Bruker, 2014)'
_computing_molecular_graphics 'PLATON (Spek, 2009)'
_computing_publication_material 'SHELXTL (Sheldrick, 2008)'
_computing_structure_refinement 'SHELXL-2014/7 (Sheldrick, 2015)'
_computing_structure_solution 'SHELXT (Sheldrick, 2015)'
_diffrn_ambient_temperature 147(2)
_diffrn_measured_fraction_theta_full 0.994
_diffrn_measured_fraction_theta_max 0.993
_diffrn_measurement_device_type 'Bruker Kappa APEX-DUO CCD'
_diffrn_measurement_method '\f and \w scans'
_diffrn_radiation_type CuK\a
_diffrn_radiation_wavelength 1.54178
_diffrn_reflns_av_R_equivalents 0.0653
_diffrn_reflns_av_unetI/netI 0.0470
_diffrn_reflns_Laue_measured_fraction_full 0.994
_diffrn_reflns_Laue_measured_fraction_max 0.993
_diffrn_reflns_limit_h_max 24
_diffrn_reflns_limit_h_min -24
_diffrn_reflns_limit_k_max 26
_diffrn_reflns_limit_k_min -26
_diffrn_reflns_limit_l_max 35
_diffrn_reflns_limit_l_min -37
_diffrn_reflns_number 309985
_diffrn_reflns_point_group_measured_fraction_full 0.994
_diffrn_reflns_point_group_measured_fraction_max 0.994
_diffrn_reflns_theta_full 67.384
_diffrn_reflns_theta_max 67.384
_diffrn_reflns_theta_min 2.454
_diffrn_source 'Bruker ImuS with multi-layer optics'
_exptl_absorpt_coefficient_mu 2.244
_exptl_absorpt_correction_T_max 0.7325
_exptl_absorpt_correction_T_min 0.6209
_exptl_absorpt_correction_type multi-scan
_exptl_absorpt_process_details 'SADABS (Sheldrick, 1996)'
_exptl_crystal_colour orange
_exptl_crystal_density_diffrn 1.298
_exptl_crystal_description plate
_exptl_crystal_F_000 5928
_exptl_crystal_size_max 0.190
_exptl_crystal_size_mid 0.150
_exptl_crystal_size_min 0.080
_refine_diff_density_max 0.991
_refine_diff_density_min -0.664
_refine_diff_density_rms 0.063
_refine_ls_abs_structure_details
; 
 Refined as an inversion twin. 
;
_refine_ls_abs_structure_Flack 0.021(4)
_refine_ls_extinction_method none
_refine_ls_goodness_of_fit_ref 1.032
_refine_ls_hydrogen_treatment constr
_refine_ls_matrix_type full
_refine_ls_number_parameters 1854
_refine_ls_number_reflns 25375
_refine_ls_number_restraints 3
_refine_ls_restrained_S_all 1.036
_refine_ls_R_factor_all 0.0586
_refine_ls_R_factor_gt 0.0533
_refine_ls_shift/su_max 0.002
_refine_ls_shift/su_mean 0.000
_refine_ls_structure_factor_coef Fsqd
_refine_ls_weighting_details 'w=1/[\s^2^(Fo^2^)+(0.0857P)^2^+9.1175P] where P=(Fo^2^+2Fc^2^)/3'
_refine_ls_weighting_scheme calc
_refine_ls_wR_factor_gt 0.1422
_refine_ls_wR_factor_ref 0.1458
_reflns_Friedel_coverage 0.858
_reflns_Friedel_fraction_full 0.994
_reflns_Friedel_fraction_max 0.994
_reflns_number_gt 23030
_reflns_number_total 25375
_reflns_threshold_expression 'I > 2\s(I)'
_cod_data_source_file c7dt00456g2.cif
_cod_data_source_block d15136_a
_cod_depositor_comments 'Adding full bibliography for 7042515--7042516.cif.'
_cod_database_code 7042515
_shelx_shelxl_version_number 2014/7
_shelx_space_group_comment
; 
The symmetry employed for this shelxl refinement is uniquely defined 
by the following loop, which should always be used as a source of 
symmetry information in preference to the above space-group names. 
They are only intended as comments. 
;
_shelx_estimated_absorpt_t_min 0.675
_shelx_estimated_absorpt_t_max 0.841

loop_
_space_group_symop_operation_xyz
'x, y, z'
'-x+1/2, -y, z+1/2'
'-x, y+1/2, -z+1/2'
'x+1/2, -y+1/2, -z'

loop_
_atom_site_label
_atom_site_type_symbol
_atom_site_fract_x
_atom_site_fract_y
_atom_site_fract_z
_atom_site_U_iso_or_equiv
_atom_site_adp_type
_atom_site_occupancy
_atom_site_site_symmetry_order
_atom_site_calc_flag
_atom_site_refinement_flags_posn
_atom_site_refinement_flags_adp
_atom_site_refinement_flags_occupancy
_atom_site_disorder_assembly
_atom_site_disorder_group
Fe1A Fe 0.70879(3) 0.65139(3) 0.48434(2) 0.02922(17) Uani 1 1 d . . . . .
O1A O 0.58499(17) 0.61554(16) 0.40129(12) 0.0422(8) Uani 1 1 d . . . . .
O2A O 0.56060(14) 0.49334(15) 0.48057(10) 0.0325(7) Uani 1 1 d . . . . .
O3A O 0.31678(19) 0.4804(2) 0.46020(16) 0.0646(12) Uani 1 1 d . . . . .
O4A O 0.3864(2) 0.40405(19) 0.45742(12) 0.0504(10) Uani 1 1 d . . . . .
O5A O 0.3851(5) 0.6909(4) 0.4807(4) 0.173(5) Uani 1 1 d . . . . .
O6A O 0.4719(3) 0.7070(2) 0.5150(2) 0.090(2) Uani 1 1 d . . . . .
O7A O 0.77967(15) 0.52912(14) 0.54927(10) 0.0317(7) Uani 1 1 d . . . . .
O10A O 0.9049(2) 0.32922(15) 0.40875(12) 0.0464(9) Uani 1 1 d . . . . .
O11A O 0.9549(2) 0.59362(19) 0.47111(19) 0.0718(14) Uani 1 1 d . . . . .
O12A O 1.00361(18) 0.51429(17) 0.49971(12) 0.0445(9) Uani 1 1 d . . . . .
N1A N 0.63758(17) 0.52750(17) 0.41171(12) 0.0269(8) Uani 1 1 d . . . . .
H1AA H 0.6745 0.5098 0.4166 0.032 Uiso 1 1 calc R U . . .
N2A N 0.47549(18) 0.49474(18) 0.43609(12) 0.0297(8) Uani 1 1 d . . . . .
H2AB H 0.4622 0.4921 0.4094 0.036 Uiso 1 1 calc R U . . .
N3A N 0.60866(17) 0.40838(17) 0.31412(12) 0.0283(8) Uani 1 1 d . . . . .
N4A N 0.71256(16) 0.42348(16) 0.30372(11) 0.0253(7) Uani 1 1 d . . . . .
N5A N 0.68546(17) 0.49215(16) 0.52590(11) 0.0256(7) Uani 1 1 d . . . . .
H5AB H 0.6451 0.4992 0.5199 0.031 Uiso 1 1 calc R U . . .
N6A N 0.80959(18) 0.39802(17) 0.49012(11) 0.0275(8) Uani 1 1 d . . . . .
H6AA H 0.8170 0.3808 0.5151 0.033 Uiso 1 1 calc R U . . .
N7A N 0.63407(18) 0.34954(18) 0.59359(12) 0.0309(8) Uani 1 1 d . . . . .
N8A N 0.55003(18) 0.40447(17) 0.61155(12) 0.0283(8) Uani 1 1 d . . . . .
C1A C 0.6920(2) 0.6218(2) 0.42368(14) 0.0299(9) Uani 1 1 d . . . . .
C2A C 0.6969(3) 0.6867(2) 0.42465(15) 0.0366(11) Uani 1 1 d . . . . .
H2AA H 0.6629 0.7161 0.4158 0.044 Uiso 1 1 calc R U . . .
C3A C 0.7584(3) 0.7020(2) 0.44026(17) 0.0418(12) Uani 1 1 d . . . . .
H3AA H 0.7749 0.7441 0.4448 0.050 Uiso 1 1 calc R U . . .
C4A C 0.7923(2) 0.6473(2) 0.44903(16) 0.0374(10) Uani 1 1 d . . . . .
H4AA H 0.8365 0.6443 0.4609 0.045 Uiso 1 1 calc R U . . .
C5A C 0.7516(2) 0.5979(2) 0.43903(14) 0.0296(9) Uani 1 1 d . . . . .
H5AA H 0.7623 0.5540 0.4423 0.036 Uiso 1 1 calc R U . . .
C6A C 0.6970(2) 0.5997(2) 0.53710(14) 0.0291(9) Uani 1 1 d . . . . .
C7A C 0.6362(2) 0.6189(2) 0.52133(15) 0.0326(10) Uani 1 1 d . . . . .
H7AA H 0.6007 0.5919 0.5116 0.039 Uiso 1 1 calc R U . . .
C8A C 0.6356(3) 0.6831(2) 0.52159(17) 0.0397(11) Uani 1 1 d . . . . .
H8AA H 0.5997 0.7093 0.5115 0.048 Uiso 1 1 calc R U . . .
C9A C 0.6947(3) 0.7039(2) 0.53772(17) 0.0427(12) Uani 1 1 d . . . . .
H9AA H 0.7076 0.7473 0.5410 0.051 Uiso 1 1 calc R U . . .
C10A C 0.7331(3) 0.6526(2) 0.54771(15) 0.0358(10) Uani 1 1 d . . . . .
H10A H 0.7774 0.6535 0.5596 0.043 Uiso 1 1 calc R U . . .
C11A C 0.6336(2) 0.5886(2) 0.41127(14) 0.0299(9) Uani 1 1 d . . . . .
C12A C 0.5811(2) 0.4910(2) 0.40408(14) 0.0270(9) Uani 1 1 d . . . . .
H12A H 0.5573 0.5083 0.3792 0.032 Uiso 1 1 calc R U . . .
C13A C 0.5380(2) 0.4934(2) 0.44399(13) 0.0253(9) Uani 1 1 d . . . . .
C14A C 0.4284(2) 0.5005(2) 0.47023(15) 0.0337(10) Uani 1 1 d . . . . .
H14A H 0.4484 0.4867 0.4977 0.040 Uiso 1 1 calc R U . . .
C15A C 0.3704(3) 0.4618(3) 0.46172(16) 0.0416(12) Uani 1 1 d . . . . .
C16A C 0.3323(4) 0.3636(4) 0.4504(2) 0.068(2) Uani 1 1 d . . . . .
H16A H 0.3477 0.3218 0.4476 0.103 Uiso 1 1 calc R U . . .
H16B H 0.3031 0.3663 0.4749 0.103 Uiso 1 1 calc R U . . .
H16C H 0.3099 0.3756 0.4242 0.103 Uiso 1 1 calc R U . . .
C17A C 0.4063(3) 0.5665(3) 0.47577(19) 0.0455(13) Uani 1 1 d . . . . .
H17A H 0.3875 0.5807 0.4485 0.055 Uiso 1 1 calc R U . . .
H17B H 0.3725 0.5678 0.4979 0.055 Uiso 1 1 calc R U . . .
C18A C 0.4587(3) 0.6093(3) 0.48852(19) 0.0450(12) Uani 1 1 d . . . . .
H18A H 0.4925 0.6085 0.4663 0.054 Uiso 1 1 calc R U . . .
H18B H 0.4778 0.5953 0.5158 0.054 Uiso 1 1 calc R U . . .
C19A C 0.4351(3) 0.6732(3) 0.4939(2) 0.0592(17) Uani 1 1 d . . . . .
C20A C 0.4538(5) 0.7690(3) 0.5227(4) 0.111(4) Uani 1 1 d . . . . .
H20A H 0.4871 0.7892 0.5394 0.166 Uiso 1 1 calc R U . . .
H20B H 0.4485 0.7899 0.4952 0.166 Uiso 1 1 calc R U . . .
H20C H 0.4135 0.7700 0.5386 0.166 Uiso 1 1 calc R U . . .
C21A C 0.5998(2) 0.4255(2) 0.39363(15) 0.0290(9) Uani 1 1 d . . . . .
H21A H 0.6254 0.4090 0.4176 0.035 Uiso 1 1 calc R U . . .
H21B H 0.5606 0.4007 0.3911 0.035 Uiso 1 1 calc R U . . .
C22A C 0.6374(2) 0.4199(2) 0.35300(15) 0.0287(9) Uani 1 1 d . . . . .
C23A C 0.7014(2) 0.4281(2) 0.34749(14) 0.0319(10) Uani 1 1 d . . . . .
H23A H 0.7322 0.4354 0.3692 0.038 Uiso 1 1 calc R U . . .
C24A C 0.6556(2) 0.4108(2) 0.28570(14) 0.0274(9) Uani 1 1 d . . . . .
H24A H 0.6497 0.4044 0.2558 0.033 Uiso 1 1 calc R U . . .
C25A C 0.77675(19) 0.42125(19) 0.28260(14) 0.0250(9) Uani 1 1 d . . . . .
C26A C 0.7717(2) 0.4505(2) 0.23724(14) 0.0264(9) Uani 1 1 d . . . . .
C27A C 0.7465(2) 0.4166(2) 0.20328(14) 0.0304(9) Uani 1 1 d . . . . .
H27A H 0.7324 0.3763 0.2083 0.037 Uiso 1 1 calc R U . . .
C28A C 0.7418(2) 0.4410(2) 0.16263(14) 0.0342(10) Uani 1 1 d . . . . .
H28A H 0.7243 0.4174 0.1400 0.041 Uiso 1 1 calc R U . . .
C29A C 0.7625(2) 0.4995(2) 0.15457(15) 0.0379(11) Uani 1 1 d . . . . .
H29A H 0.7591 0.5163 0.1266 0.045 Uiso 1 1 calc R U . . .
C30A C 0.7880(2) 0.5330(2) 0.18750(16) 0.0369(11) Uani 1 1 d . . . . .
H30A H 0.8024 0.5731 0.1822 0.044 Uiso 1 1 calc R U . . .
C31A C 0.7929(2) 0.5087(2) 0.22848(14) 0.0303(9) Uani 1 1 d . . . . .
H31A H 0.8110 0.5324 0.2508 0.036 Uiso 1 1 calc R U . . .
C32A C 0.7976(2) 0.3545(2) 0.27870(15) 0.0300(9) Uani 1 1 d . . . . .
C33A C 0.8481(2) 0.3392(2) 0.25151(17) 0.0380(11) Uani 1 1 d . . . . .
H33A H 0.8664 0.3693 0.2335 0.046 Uiso 1 1 calc R U . . .
C34A C 0.8716(3) 0.2803(3) 0.2506(2) 0.0483(14) Uani 1 1 d . . . . .
H34A H 0.9063 0.2705 0.2323 0.058 Uiso 1 1 calc R U . . .
C35A C 0.8452(3) 0.2364(3) 0.2759(2) 0.0530(15) Uani 1 1 d . . . . .
H35A H 0.8618 0.1963 0.2754 0.064 Uiso 1 1 calc R U . . .
C36A C 0.7949(3) 0.2503(3) 0.3020(2) 0.0566(15) Uani 1 1 d . . . . .
H36A H 0.7760 0.2195 0.3191 0.068 Uiso 1 1 calc R U . . .
C37A C 0.7712(3) 0.3095(2) 0.30368(18) 0.0418(12) Uani 1 1 d . . . . .
H37A H 0.7366 0.3187 0.3222 0.050 Uiso 1 1 calc R U . . .
C38A C 0.8234(2) 0.4558(2) 0.31219(13) 0.0270(9) Uani 1 1 d . . . . .
C39A C 0.8805(2) 0.4312(2) 0.32524(14) 0.0292(9) Uani 1 1 d . . . . .
H39A H 0.8916 0.3915 0.3160 0.035 Uiso 1 1 calc R U . . .
C40A C 0.9224(2) 0.4630(2) 0.35172(15) 0.0324(10) Uani 1 1 d . . . . .
H40A H 0.9616 0.4452 0.3604 0.039 Uiso 1 1 calc R U . . .
C41A C 0.9062(2) 0.5211(2) 0.36522(14) 0.0325(10) Uani 1 1 d . . . . .
H41A H 0.9345 0.5435 0.3830 0.039 Uiso 1 1 calc R U . . .
C42A C 0.8488(2) 0.5462(2) 0.35271(14) 0.0306(9) Uani 1 1 d . . . . .
H42A H 0.8374 0.5857 0.3622 0.037 Uiso 1 1 calc R U . . .
C43A C 0.8078(2) 0.5142(2) 0.32659(14) 0.0281(9) Uani 1 1 d . . . . .
H43A H 0.7684 0.5320 0.3182 0.034 Uiso 1 1 calc R U . . .
C44A C 0.7238(2) 0.5380(2) 0.53804(13) 0.0258(9) Uani 1 1 d . . . . .
C45A C 0.7106(2) 0.43108(19) 0.52268(13) 0.0259(9) Uani 1 1 d . . . . .
H45A H 0.7362 0.4219 0.5489 0.031 Uiso 1 1 calc R U . . .
C46A C 0.7538(2) 0.42590(18) 0.48323(13) 0.0247(8) Uani 1 1 d . . . . .
C47A C 0.8577(2) 0.3960(2) 0.45706(14) 0.0291(9) Uani 1 1 d . . . . .
H47A H 0.8394 0.4142 0.4304 0.035 Uiso 1 1 calc R U . . .
C48A C 0.8769(2) 0.3310(2) 0.44707(16) 0.0354(11) Uani 1 1 d . . . . .
O8A O 0.73692(15) 0.44580(15) 0.44808(9) 0.0316(7) Uani 1 1 d . . . . .
O9A O 0.8723(3) 0.28892(18) 0.47082(15) 0.0640(13) Uani 1 1 d . . . . .
C49A C 0.9265(3) 0.2706(3) 0.3940(2) 0.0559(16) Uani 1 1 d . . . . .
H49A H 0.9462 0.2748 0.3657 0.084 Uiso 1 1 calc R U . . .
H49B H 0.9579 0.2543 0.4142 0.084 Uiso 1 1 calc R U . . .
H49C H 0.8901 0.2428 0.3921 0.084 Uiso 1 1 calc R U . . .
C50A C 0.9157(2) 0.4331(2) 0.47004(16) 0.0325(10) Uani 1 1 d . . . . .
H50A H 0.9493 0.4289 0.4479 0.039 Uiso 1 1 calc R U . . .
H50B H 0.9330 0.4173 0.4974 0.039 Uiso 1 1 calc R U . . .
C51A C 0.8986(2) 0.4998(2) 0.47531(15) 0.0333(10) Uani 1 1 d . . . . .
H51A H 0.8747 0.5131 0.4496 0.040 Uiso 1 1 calc R U . . .
H51B H 0.8697 0.5039 0.5003 0.040 Uiso 1 1 calc R U . . .
C52A C 0.9544(3) 0.5415(2) 0.48152(17) 0.0411(11) Uani 1 1 d . . . . .
C53A C 1.0581(3) 0.5525(3) 0.5091(2) 0.0605(17) Uani 1 1 d . . . . .
H53A H 1.0917 0.5281 0.5224 0.091 Uiso 1 1 calc R U . . .
H53B H 1.0742 0.5703 0.4824 0.091 Uiso 1 1 calc R U . . .
H53C H 1.0453 0.5849 0.5287 0.091 Uiso 1 1 calc R U . . .
C54A C 0.6561(2) 0.3853(2) 0.51928(14) 0.0283(9) Uani 1 1 d . . . . .
H54A H 0.6286 0.3960 0.4946 0.034 Uiso 1 1 calc R U . . .
H54B H 0.6738 0.3444 0.5142 0.034 Uiso 1 1 calc R U . . .
C55A C 0.6169(2) 0.3847(2) 0.55918(14) 0.0266(9) Uani 1 1 d . . . . .
C56A C 0.5655(2) 0.4193(2) 0.56967(14) 0.0297(9) Uani 1 1 d . . . . .
H56A H 0.5443 0.4479 0.5518 0.036 Uiso 1 1 calc R U . . .
C57A C 0.5937(2) 0.3626(2) 0.62424(15) 0.0298(9) Uani 1 1 d . . . . .
H57A H 0.5948 0.3450 0.6520 0.036 Uiso 1 1 calc R U . . .
C58A C 0.4964(2) 0.4316(2) 0.63650(14) 0.0307(10) Uani 1 1 d . . . . .
C59A C 0.5064(2) 0.4151(2) 0.68374(14) 0.0309(10) Uani 1 1 d . . . . .
C60A C 0.5295(3) 0.4558(3) 0.71371(16) 0.0401(11) Uani 1 1 d . . . . .
H60A H 0.5377 0.4965 0.7054 0.048 Uiso 1 1 calc R U . . .
C61A C 0.5408(3) 0.4381(3) 0.75580(17) 0.0504(14) Uani 1 1 d . . . . .
H61A H 0.5564 0.4668 0.7759 0.060 Uiso 1 1 calc R U . . .
C62A C 0.5295(3) 0.3797(3) 0.76836(17) 0.0489(14) Uani 1 1 d . . . . .
H62A H 0.5374 0.3677 0.7971 0.059 Uiso 1 1 calc R U . . .
C63A C 0.5064(3) 0.3375(3) 0.73874(16) 0.0422(12) Uani 1 1 d . . . . .
H63A H 0.4985 0.2968 0.7473 0.051 Uiso 1 1 calc R U . . .
C64A C 0.4952(2) 0.3553(2) 0.69700(16) 0.0358(10) Uani 1 1 d . . . . .
H64A H 0.4795 0.3265 0.6769 0.043 Uiso 1 1 calc R U . . .
C65A C 0.5001(2) 0.5009(2) 0.62872(15) 0.0337(10) Uani 1 1 d . . . . .
C66A C 0.5595(3) 0.5296(2) 0.63002(18) 0.0421(12) Uani 1 1 d . . . . .
H66A H 0.5967 0.5061 0.6353 0.051 Uiso 1 1 calc R U . . .
C67A C 0.5652(3) 0.5917(3) 0.6238(2) 0.0546(15) Uani 1 1 d . . . . .
H67A H 0.6059 0.6106 0.6251 0.066 Uiso 1 1 calc R U . . .
C68A C 0.5109(4) 0.6263(3) 0.6156(2) 0.0625(18) Uani 1 1 d . . . . .
H68A H 0.5143 0.6688 0.6111 0.075 Uiso 1 1 calc R U . . .
C69A C 0.4517(4) 0.5981(3) 0.6140(2) 0.0570(16) Uani 1 1 d . . . . .
H69A H 0.4146 0.6215 0.6084 0.068 Uiso 1 1 calc R U . . .
C70A C 0.4462(3) 0.5358(2) 0.62039(17) 0.0435(12) Uani 1 1 d . . . . .
H70A H 0.4054 0.5170 0.6191 0.052 Uiso 1 1 calc R U . . .
C71A C 0.4322(2) 0.4066(2) 0.62058(16) 0.0326(10) Uani 1 1 d . . . . .
C72A C 0.4233(3) 0.3829(2) 0.58028(17) 0.0384(11) Uani 1 1 d . . . . .
H72A H 0.4587 0.3794 0.5614 0.046 Uiso 1 1 calc R U . . .
C73A C 0.3629(3) 0.3638(3) 0.5667(2) 0.0507(14) Uani 1 1 d . . . . .
H73A H 0.3579 0.3474 0.5387 0.061 Uiso 1 1 calc R U . . .
C74A C 0.3113(3) 0.3685(3) 0.5930(2) 0.0534(15) Uani 1 1 d . . . . .
H74A H 0.2704 0.3555 0.5835 0.064 Uiso 1 1 calc R U . . .
C75A C 0.3190(3) 0.3922(3) 0.6334(2) 0.0501(14) Uani 1 1 d . . . . .
H75A H 0.2832 0.3954 0.6519 0.060 Uiso 1 1 calc R U . . .
C76A C 0.3781(2) 0.4113(2) 0.64738(18) 0.0409(11) Uani 1 1 d . . . . .
H76A H 0.3824 0.4277 0.6754 0.049 Uiso 1 1 calc R U . . .
Fe1B Fe 0.26508(4) 0.25063(3) 0.20498(2) 0.03517(18) Uani 1 1 d . . . . .
O1B O 0.19450(17) 0.18783(16) 0.30523(11) 0.0393(8) Uani 1 1 d . . . . .
O2B O 0.26741(17) 0.31732(14) 0.35526(12) 0.0390(8) Uani 1 1 d . . . . .
O5B O 0.0090(2) 0.3257(3) 0.30844(17) 0.0768(16) Uani 1 1 d . . . . .
O6B O 0.07708(19) 0.3751(2) 0.26717(14) 0.0601(12) Uani 1 1 d . . . . .
O7B O 0.4095(2) 0.3564(2) 0.21441(13) 0.0540(10) Uani 1 1 d . . . . .
O8B O 0.43242(17) 0.24680(15) 0.30595(13) 0.0444(9) Uani 1 1 d . . . . .
O11B O 0.6097(3) 0.1629(3) 0.1946(2) 0.104(2) Uani 1 1 d . . . . .
O12B O 0.5236(3) 0.2009(3) 0.1648(2) 0.0912(18) Uani 1 1 d . . . . .
N1B N 0.29872(19) 0.20079(17) 0.32119(12) 0.0319(8) Uani 1 1 d . . . . .
H1BA H 0.3386 0.2015 0.3125 0.038 Uiso 1 1 calc R U . . .
N2B N 0.1962(2) 0.26580(17) 0.39690(13) 0.0346(9) Uani 1 1 d . . . . .
H2BB H 0.1862 0.2302 0.4078 0.041 Uiso 1 1 calc R U . . .
N3B N 0.34845(19) 0.10204(17) 0.41880(12) 0.0299(8) Uani 1 1 d . . . . .
N4B N 0.41906(18) 0.05944(17) 0.37496(12) 0.0281(8) Uani 1 1 d . . . . .
N5B N 0.36573(19) 0.34729(18) 0.28010(13) 0.0328(8) Uani 1 1 d . . . . .
H5BB H 0.3305 0.3421 0.2950 0.039 Uiso 1 1 calc R U . . .
N6B N 0.5241(2) 0.30014(19) 0.31098(16) 0.0420(10) Uani 1 1 d . . . . .
H6BA H 0.5419 0.3363 0.3126 0.050 Uiso 1 1 calc R U . . .
N7B N 0.40937(17) 0.49295(17) 0.35586(12) 0.0277(8) Uani 1 1 d . . . . .
N8B N 0.30766(18) 0.51359(17) 0.34289(12) 0.0287(8) Uani 1 1 d . . . . .
C1B C 0.2687(2) 0.1820(2) 0.24804(15) 0.0322(10) Uani 1 1 d . . . . .
C2B C 0.2238(3) 0.1686(2) 0.21493(16) 0.0405(12) Uani 1 1 d . . . . .
H2BA H 0.1772 0.1609 0.2190 0.049 Uiso 1 1 calc R U . . .
C3B C 0.2570(3) 0.1680(2) 0.17529(17) 0.0432(12) Uani 1 1 d . . . . .
H3BA H 0.2377 0.1604 0.1465 0.052 Uiso 1 1 calc R U . . .
C4B C 0.3221(3) 0.1810(2) 0.18364(18) 0.0431(12) Uani 1 1 d . . . . .
H4BA H 0.3563 0.1848 0.1615 0.052 Uiso 1 1 calc R U . . .
C5B C 0.3304(3) 0.1899(2) 0.22865(16) 0.0371(11) Uani 1 1 d . . . . .
H5BA H 0.3712 0.1998 0.2437 0.045 Uiso 1 1 calc R U . . .
C6B C 0.2981(3) 0.3355(2) 0.21805(16) 0.0400(11) Uani 1 1 d . . . . .
C7B C 0.2399(3) 0.3255(2) 0.23970(18) 0.0416(12) Uani 1 1 d . . . . .
H7BA H 0.2334 0.3270 0.2714 0.050 Uiso 1 1 calc R U . . .
C8B C 0.1919(3) 0.3127(3) 0.2084(2) 0.0499(14) Uani 1 1 d . . . . .
H8BA H 0.1460 0.3035 0.2143 0.060 Uiso 1 1 calc R U . . .
C9B C 0.2216(3) 0.3150(3) 0.1670(2) 0.0560(16) Uani 1 1 d . . . . .
H9BA H 0.2002 0.3074 0.1389 0.067 Uiso 1 1 calc R U . . .
C10B C 0.2864(3) 0.3291(2) 0.17298(19) 0.0484(13) Uani 1 1 d . . . . .
H10B H 0.3189 0.3334 0.1497 0.058 Uiso 1 1 calc R U . . .
C11B C 0.2505(2) 0.1909(2) 0.29288(15) 0.0320(10) Uani 1 1 d . . . . .
C12B C 0.2832(2) 0.2102(2) 0.36600(15) 0.0305(10) Uani 1 1 d . . . . .
H12B H 0.2550 0.1763 0.3757 0.037 Uiso 1 1 calc R U . . .
C13B C 0.2477(2) 0.2699(2) 0.37209(15) 0.0318(10) Uani 1 1 d . . . . .
C14B C 0.1558(3) 0.3174(2) 0.40670(17) 0.0418(12) Uani 1 1 d . . . . .
H14B H 0.1818 0.3551 0.4039 0.050 Uiso 1 1 calc R U . . .
C15B C 0.1324(4) 0.3128(3) 0.45272(19) 0.0560(16) Uani 1 1 d . . . . .
O3B O 0.1345(5) 0.2658(5) 0.4751(3) 0.074(3) Uiso 0.521(10) 1 d . . P A 1
O4B O 0.0964(4) 0.3571(4) 0.4645(3) 0.052(2) Uiso 0.521(10) 1 d . . P A 1
C16B C 0.0621(7) 0.3544(7) 0.5048(5) 0.065(4) Uiso 0.521(10) 1 d . . P A 1
H16D H 0.0373 0.3917 0.5086 0.097 Uiso 0.521(10) 1 calc R U P A 1
H16E H 0.0333 0.3194 0.5046 0.097 Uiso 0.521(10) 1 calc R U P A 1
H16F H 0.0926 0.3502 0.5285 0.097 Uiso 0.521(10) 1 calc R U P A 1
O3C O 0.1574(10) 0.3383(10) 0.4817(7) 0.144(7) Uiso 0.479(10) 1 d . . P A 2
O4C O 0.0803(8) 0.2785(7) 0.4579(5) 0.110(5) Uiso 0.479(10) 1 d . . P A 2
C16C C 0.0544(14) 0.2672(13) 0.4993(9) 0.127(9) Uiso 0.479(10) 1 d . . P A 2
H16G H 0.0166 0.2414 0.4967 0.190 Uiso 0.479(10) 1 calc R U P A 2
H16H H 0.0864 0.2466 0.5171 0.190 Uiso 0.479(10) 1 calc R U P A 2
H16I H 0.0425 0.3057 0.5128 0.190 Uiso 0.479(10) 1 calc R U P A 2
C17B C 0.0982(3) 0.3226(2) 0.37701(17) 0.0405(11) Uani 1 1 d . . . . .
H17C H 0.0703 0.3560 0.3871 0.049 Uiso 1 1 calc R U . . .
H17D H 0.0733 0.2845 0.3781 0.049 Uiso 1 1 calc R U . . .
C18B C 0.1184(3) 0.3350(3) 0.33073(18) 0.0458(13) Uani 1 1 d . . . . .
H18C H 0.1457 0.3716 0.3299 0.055 Uiso 1 1 calc R U . . .
H18D H 0.1438 0.3003 0.3200 0.055 Uiso 1 1 calc R U . . .
C19B C 0.0615(3) 0.3442(3) 0.30208(19) 0.0459(13) Uani 1 1 d . . . . .
C20B C 0.0258(3) 0.3827(4) 0.2361(2) 0.077(2) Uani 1 1 d . . . . .
H20D H 0.0415 0.4059 0.2115 0.115 Uiso 1 1 calc R U . . .
H20E H 0.0110 0.3428 0.2264 0.115 Uiso 1 1 calc R U . . .
H20F H -0.0097 0.4046 0.2495 0.115 Uiso 1 1 calc R U . . .
C21B C 0.3452(2) 0.2087(2) 0.39275(15) 0.0310(10) Uani 1 1 d . . . . .
H21C H 0.3763 0.2379 0.3808 0.037 Uiso 1 1 calc R U . . .
H21D H 0.3358 0.2207 0.4227 0.037 Uiso 1 1 calc R U . . .
C22B C 0.3731(2) 0.1461(2) 0.39210(13) 0.0264(9) Uani 1 1 d . . . . .
C23B C 0.4162(2) 0.1206(2) 0.36512(15) 0.0317(10) Uani 1 1 d . . . . .
H23B H 0.4400 0.1409 0.3435 0.038 Uiso 1 1 calc R U . . .
C24B C 0.3769(2) 0.0511(2) 0.40768(14) 0.0282(9) Uani 1 1 d . . . . .
H24B H 0.3690 0.0130 0.4209 0.034 Uiso 1 1 calc R U . . .
C25B C 0.4616(2) 0.0147(2) 0.35385(15) 0.0316(10) Uani 1 1 d . . . . .
C26B C 0.4377(2) -0.0501(2) 0.36296(15) 0.0311(10) Uani 1 1 d . . . . .
C27B C 0.4374(2) -0.0711(2) 0.40517(17) 0.0383(11) Uani 1 1 d . . . . .
H27B H 0.4521 -0.0453 0.4275 0.046 Uiso 1 1 calc R U . . .
C28B C 0.4160(3) -0.1293(2) 0.4152(2) 0.0474(13) Uani 1 1 d . . . . .
H28B H 0.4143 -0.1423 0.4442 0.057 Uiso 1 1 calc R U . . .
C29B C 0.3972(3) -0.1681(2) 0.3825(2) 0.0528(15) Uani 1 1 d . . . . .
H29B H 0.3825 -0.2078 0.3888 0.063 Uiso 1 1 calc R U . . .
C30B C 0.4001(3) -0.1481(3) 0.3404(2) 0.0533(16) Uani 1 1 d . . . . .
H30B H 0.3881 -0.1749 0.3179 0.064 Uiso 1 1 calc R U . . .
C31B C 0.4201(2) -0.0902(2) 0.33059(19) 0.0407(12) Uani 1 1 d . . . . .
H31B H 0.4219 -0.0775 0.3015 0.049 Uiso 1 1 calc R U . . .
C32B C 0.5297(2) 0.0195(2) 0.37235(15) 0.0344(10) Uani 1 1 d . . . . .
C33B C 0.5722(2) -0.0283(3) 0.36588(18) 0.0443(12) Uani 1 1 d . . . . .
H33B H 0.5590 -0.0626 0.3498 0.053 Uiso 1 1 calc R U . . .
C34B C 0.6335(3) -0.0264(3) 0.3824(2) 0.0516(14) Uani 1 1 d . . . . .
H34B H 0.6613 -0.0600 0.3784 0.062 Uiso 1 1 calc R U . . .
C35B C 0.6539(3) 0.0232(3) 0.4044(3) 0.0661(19) Uani 1 1 d . . . . .
H35B H 0.6958 0.0241 0.4160 0.079 Uiso 1 1 calc R U . . .
C36B C 0.6147(4) 0.0712(3) 0.4098(3) 0.079(2) Uani 1 1 d . . . . .
H36B H 0.6298 0.1067 0.4238 0.095 Uiso 1 1 calc R U . . .
C37B C 0.5513(3) 0.0691(3) 0.3946(2) 0.0572(16) Uani 1 1 d . . . . .
H37B H 0.5233 0.1021 0.3999 0.069 Uiso 1 1 calc R U . . .
C38B C 0.4592(2) 0.0293(2) 0.30567(15) 0.0367(11) Uani 1 1 d . . . . .
C39B C 0.5124(3) 0.0313(3) 0.27977(18) 0.0565(16) Uani 1 1 d . . . . .
H39B H 0.5533 0.0236 0.2916 0.068 Uiso 1 1 calc R U . . .
C40B C 0.5066(4) 0.0445(4) 0.2365(2) 0.073(2) Uani 1 1 d . . . . .
H40B H 0.5437 0.0465 0.2191 0.087 Uiso 1 1 calc R U . . .
C41B C 0.4475(4) 0.0549(3) 0.21820(19) 0.066(2) Uani 1 1 d . . . . .
H41B H 0.4439 0.0643 0.1886 0.080 Uiso 1 1 calc R U . . .
C42B C 0.3953(3) 0.0516(3) 0.24305(17) 0.0506(14) Uani 1 1 d . . . . .
H42B H 0.3545 0.0581 0.2307 0.061 Uiso 1 1 calc R U . . .
C43B C 0.4000(3) 0.0388(2) 0.28654(16) 0.0396(11) Uani 1 1 d . . . . .
H43B H 0.3623 0.0365 0.3034 0.048 Uiso 1 1 calc R U . . .
C44B C 0.3628(3) 0.3470(2) 0.23683(16) 0.0380(11) Uani 1 1 d . . . . .
C45B C 0.4251(2) 0.3560(2) 0.30248(16) 0.0317(10) Uani 1 1 d . . . . .
H45B H 0.4521 0.3861 0.2868 0.038 Uiso 1 1 calc R U . . .
C46B C 0.4607(2) 0.2955(2) 0.30624(17) 0.0361(11) Uani 1 1 d . . . . .
C47B C 0.5641(3) 0.2461(3) 0.3136(2) 0.0527(15) Uani 1 1 d . . . . .
H47B H 0.5316 0.2147 0.3213 0.063 Uiso 1 1 calc R U . . .
C48B C 0.6104(12) 0.2384(5) 0.3489(3) 0.208(11) Uani 1 1 d D . . . .
O9B O 0.6559(8) 0.2002(6) 0.3550(5) 0.254(9) Uani 1 1 d . . . . .
O10B O 0.6072(9) 0.2806(6) 0.3772(4) 0.301(12) Uani 1 1 d D . . . .
C49B C 0.6675(5) 0.2832(5) 0.4134(5) 0.119(4) Uani 1 1 d D . . . .
H49D H 0.6566 0.2580 0.4382 0.179 Uiso 1 1 calc R U . . .
H49E H 0.6741 0.3252 0.4227 0.179 Uiso 1 1 calc R U . . .
H49F H 0.7067 0.2678 0.4001 0.179 Uiso 1 1 calc R U . . .
C50B C 0.5862(4) 0.2232(4) 0.2724(2) 0.076(2) Uani 1 1 d D . . . .
H50C H 0.5996 0.1805 0.2766 0.091 Uiso 1 1 calc R U . . .
H50D H 0.6248 0.2464 0.2644 0.091 Uiso 1 1 calc R U . . .
C51B C 0.5419(3) 0.2246(4) 0.2351(2) 0.0652(18) Uani 1 1 d D . . . .
H51C H 0.5003 0.2080 0.2446 0.078 Uiso 1 1 calc R U . . .
H51D H 0.5348 0.2676 0.2272 0.078 Uiso 1 1 calc R U . . .
C52B C 0.5610(3) 0.1929(3) 0.1980(2) 0.0555(15) Uani 1 1 d . . . . .
C53B C 0.5417(4) 0.1675(5) 0.1222(3) 0.086(3) Uani 1 1 d . . . . .
H53D H 0.5102 0.1772 0.1000 0.129 Uiso 1 1 calc R U . . .
H53E H 0.5841 0.1807 0.1128 0.129 Uiso 1 1 calc R U . . .
H53F H 0.5422 0.1236 0.1271 0.129 Uiso 1 1 calc R U . . .
C54B C 0.4107(2) 0.3794(2) 0.34873(15) 0.0307(9) Uani 1 1 d . . . . .
H54C H 0.3840 0.3492 0.3639 0.037 Uiso 1 1 calc R U . . .
H54D H 0.4513 0.3835 0.3647 0.037 Uiso 1 1 calc R U . . .
C55B C 0.3771(2) 0.4391(2) 0.34843(13) 0.0274(9) Uani 1 1 d . . . . .
C56B C 0.3149(2) 0.4511(2) 0.34059(16) 0.0340(10) Uani 1 1 d . . . . .
H56B H 0.2825 0.4223 0.3346 0.041 Uiso 1 1 calc R U . . .
C57B C 0.3664(2) 0.5360(2) 0.35144(14) 0.0282(9) Uani 1 1 d . . . . .
H57B H 0.3756 0.5781 0.3540 0.034 Uiso 1 1 calc R U . . .
C58B C 0.2499(2) 0.5469(2) 0.32798(15) 0.0314(10) Uani 1 1 d . . . . .
C59B C 0.2567(2) 0.6146(2) 0.33809(17) 0.0370(11) Uani 1 1 d . . . . .
C60B C 0.2418(3) 0.6589(2) 0.3083(2) 0.0570(17) Uani 1 1 d . . . . .
H60B H 0.2296 0.6477 0.2801 0.068 Uiso 1 1 calc R U . . .
C61B C 0.2446(4) 0.7197(3) 0.3197(3) 0.074(2) Uani 1 1 d . . . . .
H61B H 0.2336 0.7498 0.2992 0.088 Uiso 1 1 calc R U . . .
C62B C 0.2629(3) 0.7373(3) 0.3601(3) 0.0640(19) Uani 1 1 d . . . . .
H62B H 0.2651 0.7791 0.3675 0.077 Uiso 1 1 calc R U . . .
C63B C 0.2781(3) 0.6929(3) 0.3901(2) 0.0485(14) Uani 1 1 d . . . . .
H63B H 0.2914 0.7041 0.4181 0.058 Uiso 1 1 calc R U . . .
C64B C 0.2739(2) 0.6332(2) 0.37919(17) 0.0384(11) Uani 1 1 d . . . . .
H64B H 0.2829 0.6033 0.4003 0.046 Uiso 1 1 calc R U . . .
C65B C 0.2452(2) 0.5314(2) 0.27993(15) 0.0307(9) Uani 1 1 d . . . . .
C66B C 0.2011(2) 0.4904(2) 0.26367(15) 0.0348(10) Uani 1 1 d . . . . .
H66B H 0.1695 0.4738 0.2821 0.042 Uiso 1 1 calc R U . . .
C67B C 0.2027(3) 0.4734(2) 0.22079(17) 0.0401(11) Uani 1 1 d . . . . .
H67B H 0.1714 0.4461 0.2101 0.048 Uiso 1 1 calc R U . . .
C68B C 0.2480(3) 0.4950(3) 0.19402(17) 0.0474(13) Uani 1 1 d . . . . .
H68B H 0.2488 0.4827 0.1648 0.057 Uiso 1 1 calc R U . . .
C69B C 0.2937(3) 0.5355(3) 0.20963(19) 0.0526(14) Uani 1 1 d . . . . .
H69B H 0.3259 0.5508 0.1911 0.063 Uiso 1 1 calc R U . . .
C70B C 0.2921(3) 0.5534(3) 0.25221(17) 0.0452(12) Uani 1 1 d . . . . .
H70B H 0.3232 0.5811 0.2627 0.054 Uiso 1 1 calc R U . . .
C71B C 0.1912(2) 0.5269(2) 0.35350(16) 0.0343(10) Uani 1 1 d . . . . .
C72B C 0.1945(3) 0.4955(2) 0.39171(16) 0.0391(11) Uani 1 1 d . . . . .
H72B H 0.2347 0.4827 0.4024 0.047 Uiso 1 1 calc R U . . .
C73B C 0.1392(3) 0.4825(3) 0.41474(19) 0.0482(13) Uani 1 1 d . . . . .
H73B H 0.1420 0.4615 0.4413 0.058 Uiso 1 1 calc R U . . .
C74B C 0.0805(3) 0.4999(3) 0.3993(2) 0.0530(15) Uani 1 1 d . . . . .
H74B H 0.0428 0.4898 0.4146 0.064 Uiso 1 1 calc R U . . .
C75B C 0.0768(3) 0.5321(3) 0.3613(2) 0.0546(15) Uani 1 1 d . . . . .
H75B H 0.0364 0.5444 0.3506 0.066 Uiso 1 1 calc R U . . .
C76B C 0.1312(3) 0.5465(3) 0.33911(19) 0.0469(13) Uani 1 1 d . . . . .
H76B H 0.1282 0.5700 0.3137 0.056 Uiso 1 1 calc R U . . .
N1S N 0.6048(5) 0.8180(4) 0.4539(3) 0.120(4) Uani 1 1 d . . . . .
C1S C 0.5859(4) 0.8085(4) 0.4210(3) 0.087(3) Uani 1 1 d . . . . .
C2S C 0.5597(4) 0.7967(6) 0.3785(3) 0.097(3) Uani 1 1 d . . . . .
H2S1 H 0.5201 0.7735 0.3813 0.146 Uiso 1 1 calc R U . . .
H2S2 H 0.5906 0.7734 0.3616 0.146 Uiso 1 1 calc R U . . .
H2S3 H 0.5509 0.8353 0.3641 0.146 Uiso 1 1 calc R U . . .
N2S N 0.0245(12) 0.7150(9) 0.3491(7) 0.149(10) Uani 0.5 1 d . . P . .
C3S C 0.0587(8) 0.7000(7) 0.3726(6) 0.073(5) Uani 0.5 1 d . . P . .
C4S C 0.0982(6) 0.6776(7) 0.4054(5) 0.071(5) Uani 0.5 1 d . . P . .
H4S1 H 0.0885 0.6987 0.4323 0.107 Uiso 0.5 1 calc R U P . .
H4S2 H 0.1430 0.6844 0.3978 0.107 Uiso 0.5 1 calc R U P . .
H4S3 H 0.0907 0.6340 0.4091 0.107 Uiso 0.5 1 calc R U P . .
N3S N 0.2889(6) 0.5889(9) 0.5773(4) 0.201(8) Uani 1 1 d . . . . .
C6S C 0.2343(4) 0.6062(5) 0.5040(3) 0.092(3) Uani 1 1 d . . . . .
H6S1 H 0.2637 0.5920 0.4818 0.139 Uiso 1 1 calc R U . . .
H6S2 H 0.2239 0.6490 0.4989 0.139 Uiso 1 1 calc R U . . .
H6S3 H 0.1951 0.5820 0.5031 0.139 Uiso 1 1 calc R U . . .
C5S C 0.2631(4) 0.6001(6) 0.5444(3) 0.104(4) Uani 1 1 d . . . . .
N4S N 0.5011(7) 0.2503(10) 0.4129(5) 0.106(6) Uani 0.5 1 d . . P B 1
C7S C 0.5014(7) 0.2740(8) 0.4452(5) 0.072(4) Uani 0.5 1 d . . P B 1
C8S C 0.4995(9) 0.3082(9) 0.4847(6) 0.087(5) Uani 0.5 1 d . . P B 1
H8S1 H 0.4986 0.3517 0.4782 0.130 Uiso 0.5 1 calc R U P B 1
H8S2 H 0.5375 0.2990 0.5018 0.130 Uiso 0.5 1 calc R U P B 1
H8S3 H 0.4612 0.2972 0.5010 0.130 Uiso 0.5 1 calc R U P B 1

loop_
_atom_site_aniso_label
_atom_site_aniso_U_11
_atom_site_aniso_U_22
_atom_site_aniso_U_33
_atom_site_aniso_U_23
_atom_site_aniso_U_13
_atom_site_aniso_U_12
Fe1A 0.0344(4) 0.0235(3) 0.0298(4) -0.0026(3) -0.0062(3) -0.0003(3)
O1A 0.0387(19) 0.0355(18) 0.052(2) -0.0009(16) -0.0132(16) 0.0055(15)
O2A 0.0272(15) 0.0438(18) 0.0265(16) -0.0030(14) -0.0046(13) -0.0010(13)
O3A 0.029(2) 0.091(3) 0.074(3) -0.018(3) 0.0010(19) -0.008(2)
O4A 0.053(2) 0.056(2) 0.042(2) -0.0010(18) -0.0079(17) -0.0192(19)
O5A 0.187(9) 0.091(5) 0.240(11) -0.071(6) -0.147(9) 0.073(6)
O6A 0.078(3) 0.041(2) 0.151(5) -0.025(3) -0.049(4) 0.017(2)
O7A 0.0279(16) 0.0344(17) 0.0329(16) 0.0026(13) -0.0070(13) -0.0003(13)
O10A 0.063(2) 0.0301(17) 0.046(2) -0.0046(15) 0.0274(18) 0.0026(16)
O11A 0.073(3) 0.035(2) 0.107(4) 0.005(2) -0.020(3) -0.013(2)
O12A 0.0398(19) 0.048(2) 0.046(2) -0.0030(16) -0.0041(16) -0.0115(17)
N1A 0.0220(17) 0.0293(19) 0.0293(19) -0.0010(15) -0.0050(14) -0.0011(14)
N2A 0.0257(19) 0.037(2) 0.0262(18) -0.0035(15) 0.0006(15) -0.0001(15)
N3A 0.0230(18) 0.0322(19) 0.0296(19) -0.0037(15) -0.0011(15) -0.0031(15)
N4A 0.0210(17) 0.0345(19) 0.0204(17) -0.0028(14) -0.0007(13) -0.0024(14)
N5A 0.0224(17) 0.0281(18) 0.0263(18) -0.0021(14) -0.0009(14) 0.0023(14)
N6A 0.0311(19) 0.0293(18) 0.0219(18) 0.0030(14) 0.0030(14) 0.0028(15)
N7A 0.034(2) 0.0294(19) 0.0292(19) 0.0037(16) 0.0023(16) 0.0019(16)
N8A 0.0281(19) 0.0316(19) 0.0252(18) 0.0023(15) 0.0014(15) 0.0044(15)
C1A 0.036(2) 0.028(2) 0.026(2) -0.0011(17) -0.0037(18) -0.0053(18)
C2A 0.052(3) 0.027(2) 0.031(2) 0.0024(18) -0.008(2) 0.000(2)
C3A 0.051(3) 0.032(2) 0.042(3) -0.001(2) -0.004(2) -0.015(2)
C4A 0.038(3) 0.038(3) 0.036(3) -0.001(2) -0.001(2) -0.009(2)
C5A 0.030(2) 0.029(2) 0.030(2) -0.0031(18) -0.0004(18) -0.0041(18)
C6A 0.028(2) 0.035(2) 0.023(2) -0.0043(18) -0.0011(17) 0.0022(19)
C7A 0.033(2) 0.034(2) 0.031(2) -0.0029(19) -0.0037(19) 0.0061(19)
C8A 0.043(3) 0.039(3) 0.037(3) -0.009(2) -0.003(2) 0.011(2)
C9A 0.058(3) 0.031(2) 0.039(3) -0.011(2) -0.010(2) 0.006(2)
C10A 0.043(3) 0.032(2) 0.032(2) -0.0086(19) -0.008(2) 0.003(2)
C11A 0.031(2) 0.031(2) 0.028(2) 0.0005(18) -0.0071(18) 0.0000(19)
C12A 0.023(2) 0.031(2) 0.028(2) -0.0001(17) -0.0024(17) -0.0042(17)
C13A 0.024(2) 0.029(2) 0.023(2) -0.0006(17) -0.0009(17) -0.0003(17)
C14A 0.025(2) 0.045(3) 0.031(2) -0.004(2) 0.0020(18) -0.002(2)
C15A 0.036(3) 0.057(3) 0.032(3) -0.003(2) 0.002(2) -0.007(2)
C16A 0.078(5) 0.076(5) 0.050(4) -0.007(3) -0.007(3) -0.044(4)
C17A 0.034(3) 0.055(3) 0.047(3) -0.010(3) 0.001(2) 0.012(2)
C18A 0.045(3) 0.045(3) 0.045(3) -0.008(2) -0.001(2) 0.010(2)
C19A 0.059(4) 0.052(4) 0.067(4) 0.001(3) -0.003(3) 0.025(3)
C20A 0.131(8) 0.043(4) 0.157(10) -0.033(5) -0.049(8) 0.039(5)
C21A 0.027(2) 0.030(2) 0.030(2) -0.0048(18) 0.0023(17) -0.0060(18)
C22A 0.028(2) 0.026(2) 0.032(2) -0.0031(18) -0.0025(18) -0.0053(17)
C23A 0.026(2) 0.043(3) 0.026(2) -0.0073(19) 0.0003(18) -0.0071(19)
C24A 0.022(2) 0.033(2) 0.027(2) -0.0022(17) -0.0024(17) -0.0023(17)
C25A 0.021(2) 0.028(2) 0.027(2) -0.0012(17) -0.0015(16) -0.0010(16)
C26A 0.0190(19) 0.034(2) 0.026(2) -0.0039(17) 0.0008(16) 0.0009(17)
C27A 0.026(2) 0.035(2) 0.030(2) -0.0073(18) 0.0011(18) -0.0010(18)
C28A 0.028(2) 0.050(3) 0.025(2) -0.007(2) -0.0012(17) 0.002(2)
C29A 0.035(3) 0.051(3) 0.028(2) 0.002(2) 0.0025(19) 0.003(2)
C30A 0.041(3) 0.036(2) 0.033(2) 0.004(2) 0.003(2) 0.000(2)
C31A 0.032(2) 0.031(2) 0.028(2) -0.0042(18) -0.0045(18) 0.0012(19)
C32A 0.024(2) 0.032(2) 0.034(2) -0.0060(18) -0.0073(18) 0.0004(18)
C33A 0.028(2) 0.041(3) 0.045(3) -0.009(2) -0.005(2) 0.004(2)
C34A 0.037(3) 0.049(3) 0.058(3) -0.016(3) -0.013(3) 0.016(3)
C35A 0.051(3) 0.035(3) 0.073(4) -0.010(3) -0.023(3) 0.014(2)
C36A 0.066(4) 0.036(3) 0.067(4) 0.004(3) -0.012(3) -0.005(3)
C37A 0.048(3) 0.032(2) 0.045(3) 0.001(2) -0.002(2) -0.002(2)
C38A 0.024(2) 0.036(2) 0.020(2) 0.0004(17) 0.0015(16) -0.0032(18)
C39A 0.028(2) 0.035(2) 0.025(2) 0.0019(18) -0.0025(17) -0.0022(18)
C40A 0.027(2) 0.042(3) 0.028(2) 0.0038(19) -0.0032(18) -0.0017(19)
C41A 0.028(2) 0.047(3) 0.022(2) -0.0011(19) -0.0029(17) -0.012(2)
C42A 0.031(2) 0.034(2) 0.027(2) -0.0032(18) 0.0009(18) -0.0059(19)
C43A 0.026(2) 0.034(2) 0.025(2) -0.0011(18) -0.0036(17) -0.0039(18)
C44A 0.030(2) 0.031(2) 0.0172(19) -0.0007(16) 0.0002(16) 0.0024(17)
C45A 0.029(2) 0.031(2) 0.0178(19) 0.0016(16) 0.0006(16) 0.0034(18)
C46A 0.028(2) 0.0237(19) 0.023(2) 0.0001(16) 0.0020(17) -0.0010(16)
C47A 0.031(2) 0.029(2) 0.027(2) -0.0003(17) 0.0034(18) 0.0026(18)
C48A 0.035(3) 0.034(3) 0.038(3) -0.001(2) 0.010(2) -0.001(2)
O8A 0.0322(16) 0.0390(17) 0.0236(15) 0.0052(13) -0.0020(13) 0.0077(14)
O9A 0.095(3) 0.035(2) 0.062(3) 0.0084(19) 0.031(2) 0.011(2)
C49A 0.060(4) 0.040(3) 0.067(4) -0.016(3) 0.030(3) -0.005(3)
C50A 0.029(2) 0.032(2) 0.036(2) -0.0006(19) 0.0034(19) 0.0009(19)
C51A 0.037(3) 0.033(2) 0.030(2) -0.0004(19) 0.0032(19) 0.0007(19)
C52A 0.049(3) 0.037(3) 0.037(3) -0.005(2) 0.001(2) -0.003(2)
C53A 0.047(3) 0.075(4) 0.059(4) -0.013(3) -0.006(3) -0.024(3)
C54A 0.034(2) 0.029(2) 0.022(2) 0.0004(17) 0.0044(18) 0.0003(18)
C55A 0.027(2) 0.027(2) 0.026(2) -0.0001(17) 0.0019(17) -0.0023(17)
C56A 0.033(2) 0.033(2) 0.023(2) 0.0037(17) 0.0016(17) 0.0052(19)
C57A 0.032(2) 0.030(2) 0.027(2) 0.0055(17) 0.0011(18) 0.0016(18)
C58A 0.034(2) 0.031(2) 0.027(2) -0.0033(18) 0.0067(18) 0.0059(19)
C59A 0.032(2) 0.036(2) 0.025(2) -0.0019(18) 0.0057(18) -0.0013(19)
C60A 0.048(3) 0.042(3) 0.031(3) -0.003(2) 0.001(2) -0.005(2)
C61A 0.057(3) 0.064(4) 0.030(3) -0.007(2) -0.001(2) -0.017(3)
C62A 0.048(3) 0.070(4) 0.029(3) 0.008(3) -0.001(2) -0.012(3)
C63A 0.044(3) 0.048(3) 0.035(3) 0.009(2) 0.001(2) -0.010(2)
C64A 0.037(3) 0.038(3) 0.033(2) -0.001(2) 0.003(2) -0.004(2)
C65A 0.043(3) 0.029(2) 0.029(2) -0.0032(18) 0.007(2) -0.002(2)
C66A 0.049(3) 0.037(3) 0.040(3) 0.001(2) 0.004(2) -0.002(2)
C67A 0.074(4) 0.041(3) 0.049(3) -0.002(3) 0.007(3) -0.015(3)
C68A 0.099(5) 0.030(3) 0.058(4) 0.002(3) 0.006(4) -0.004(3)
C69A 0.073(4) 0.039(3) 0.059(4) 0.004(3) 0.007(3) 0.014(3)
C70A 0.056(3) 0.034(3) 0.040(3) -0.003(2) 0.002(2) 0.004(2)
C71A 0.032(2) 0.028(2) 0.038(3) -0.0003(19) 0.0020(19) 0.0020(19)
C72A 0.038(3) 0.041(3) 0.036(3) 0.001(2) -0.002(2) -0.001(2)
C73A 0.051(3) 0.054(3) 0.047(3) -0.003(3) -0.019(3) -0.004(3)
C74A 0.035(3) 0.049(3) 0.076(4) 0.002(3) -0.020(3) 0.001(2)
C75A 0.033(3) 0.049(3) 0.069(4) 0.001(3) 0.003(3) 0.005(2)
C76A 0.034(3) 0.041(3) 0.047(3) -0.007(2) 0.004(2) 0.001(2)
Fe1B 0.0405(4) 0.0332(4) 0.0319(4) 0.0029(3) -0.0078(3) -0.0032(3)
O1B 0.038(2) 0.046(2) 0.0349(18) 0.0034(15) -0.0051(15) -0.0082(15)
O2B 0.0416(19) 0.0275(16) 0.048(2) 0.0085(14) -0.0088(16) -0.0090(14)
O5B 0.036(2) 0.125(5) 0.070(3) 0.042(3) -0.003(2) -0.008(3)
O6B 0.039(2) 0.088(3) 0.054(2) 0.032(2) -0.0002(18) 0.002(2)
O7B 0.057(2) 0.066(3) 0.040(2) -0.0001(18) 0.0040(18) -0.019(2)
O8B 0.0407(19) 0.0264(17) 0.066(2) -0.0008(16) -0.0074(17) -0.0074(15)
O11B 0.082(4) 0.120(5) 0.110(5) -0.018(4) 0.013(4) 0.028(4)
O12B 0.076(4) 0.095(4) 0.103(5) -0.011(3) 0.006(3) 0.016(3)
N1B 0.031(2) 0.034(2) 0.031(2) 0.0030(15) -0.0076(16) -0.0067(16)
N2B 0.038(2) 0.027(2) 0.039(2) 0.0054(16) -0.0063(18) -0.0024(16)
N3B 0.035(2) 0.0302(19) 0.0243(18) 0.0043(15) 0.0025(15) 0.0005(16)
N4B 0.0285(19) 0.0316(19) 0.0243(18) 0.0023(15) 0.0056(14) -0.0002(15)
N5B 0.034(2) 0.032(2) 0.032(2) 0.0010(16) -0.0017(16) -0.0002(17)
N6B 0.029(2) 0.028(2) 0.069(3) -0.011(2) 0.000(2) -0.0010(16)
N7B 0.0259(18) 0.0287(19) 0.0287(19) -0.0006(15) 0.0003(15) -0.0017(15)
N8B 0.0260(19) 0.0299(19) 0.0301(19) 0.0001(15) -0.0082(15) 0.0017(15)
C1B 0.036(2) 0.027(2) 0.033(2) 0.0022(18) -0.0065(19) -0.0045(19)
C2B 0.044(3) 0.041(3) 0.037(3) 0.000(2) -0.008(2) -0.010(2)
C3B 0.055(3) 0.041(3) 0.034(3) -0.003(2) -0.007(2) -0.006(2)
C4B 0.054(3) 0.035(3) 0.040(3) 0.001(2) 0.002(2) -0.002(2)
C5B 0.047(3) 0.031(2) 0.034(3) 0.000(2) -0.004(2) -0.002(2)
C6B 0.052(3) 0.033(3) 0.036(3) 0.005(2) -0.009(2) -0.003(2)
C7B 0.042(3) 0.037(3) 0.046(3) 0.000(2) -0.010(2) 0.003(2)
C8B 0.043(3) 0.049(3) 0.057(3) -0.003(3) -0.015(3) 0.006(2)
C9B 0.069(4) 0.048(3) 0.051(3) 0.009(3) -0.025(3) -0.002(3)
C10B 0.066(4) 0.037(3) 0.043(3) 0.011(2) -0.007(3) -0.004(3)
C11B 0.036(3) 0.026(2) 0.033(2) 0.0038(18) -0.010(2) -0.0054(18)
C12B 0.033(2) 0.028(2) 0.030(2) 0.0059(17) -0.0061(19) -0.0048(18)
C13B 0.034(2) 0.027(2) 0.035(2) 0.0012(18) -0.013(2) -0.0061(18)
C14B 0.052(3) 0.031(2) 0.042(3) -0.002(2) -0.006(2) 0.000(2)
C15B 0.089(5) 0.036(3) 0.043(3) -0.005(2) -0.016(3) 0.009(3)
C17B 0.040(3) 0.040(3) 0.041(3) 0.004(2) 0.005(2) 0.004(2)
C18B 0.036(3) 0.060(3) 0.041(3) 0.015(2) -0.001(2) -0.003(2)
C19B 0.034(3) 0.055(3) 0.049(3) 0.015(3) 0.004(2) 0.007(2)
C20B 0.052(4) 0.114(7) 0.064(4) 0.038(4) -0.002(3) 0.016(4)
C21B 0.035(2) 0.027(2) 0.031(2) 0.0022(18) -0.0071(19) -0.0035(19)
C22B 0.028(2) 0.028(2) 0.024(2) 0.0020(17) -0.0030(16) -0.0049(18)
C23B 0.031(2) 0.034(2) 0.030(2) 0.0062(19) 0.0013(19) -0.0078(19)
C24B 0.030(2) 0.030(2) 0.024(2) 0.0036(17) 0.0067(17) -0.0022(18)
C25B 0.028(2) 0.040(3) 0.027(2) -0.0032(19) 0.0061(18) -0.0029(19)
C26B 0.024(2) 0.032(2) 0.037(2) -0.0037(19) 0.0035(18) 0.0021(18)
C27B 0.037(3) 0.033(2) 0.045(3) 0.000(2) 0.007(2) 0.000(2)
C28B 0.040(3) 0.033(3) 0.069(4) 0.007(3) 0.015(3) 0.004(2)
C29B 0.035(3) 0.031(3) 0.092(5) 0.000(3) -0.002(3) 0.000(2)
C30B 0.041(3) 0.037(3) 0.082(4) -0.021(3) -0.020(3) 0.008(2)
C31B 0.033(3) 0.038(3) 0.051(3) -0.010(2) -0.009(2) 0.007(2)
C32B 0.028(2) 0.043(3) 0.032(2) 0.002(2) 0.0010(19) -0.005(2)
C33B 0.032(3) 0.055(3) 0.046(3) -0.006(2) 0.009(2) -0.002(2)
C34B 0.028(3) 0.065(4) 0.062(4) 0.004(3) 0.007(2) -0.001(3)
C35B 0.036(3) 0.065(4) 0.097(5) 0.021(4) -0.020(3) -0.009(3)
C36B 0.066(5) 0.053(4) 0.119(7) -0.004(4) -0.042(5) -0.014(3)
C37B 0.048(3) 0.044(3) 0.079(4) -0.007(3) -0.027(3) -0.002(3)
C38B 0.037(3) 0.047(3) 0.027(2) -0.003(2) 0.006(2) -0.007(2)
C39B 0.045(3) 0.091(5) 0.033(3) -0.009(3) 0.015(2) -0.014(3)
C40B 0.074(5) 0.107(6) 0.037(3) -0.012(3) 0.024(3) -0.019(4)
C41B 0.105(6) 0.070(4) 0.024(3) -0.007(3) 0.003(3) -0.019(4)
C42B 0.078(4) 0.045(3) 0.029(3) -0.004(2) -0.013(3) -0.008(3)
C43B 0.047(3) 0.041(3) 0.031(3) -0.001(2) -0.003(2) -0.004(2)
C44B 0.050(3) 0.030(2) 0.034(3) 0.003(2) 0.001(2) -0.006(2)
C45B 0.028(2) 0.026(2) 0.041(3) -0.0005(19) 0.0033(19) -0.0032(18)
C46B 0.033(2) 0.029(2) 0.047(3) -0.006(2) -0.002(2) -0.004(2)
C47B 0.044(3) 0.035(3) 0.079(4) -0.002(3) -0.010(3) 0.004(2)
C48B 0.50(3) 0.073(6) 0.049(5) 0.012(5) -0.015(10) 0.106(12)
O9B 0.34(2) 0.163(10) 0.256(15) 0.083(10) 0.155(15) 0.160(12)
O10B 0.49(2) 0.224(12) 0.184(10) -0.123(10) -0.247(15) 0.253(15)
C49B 0.079(6) 0.097(7) 0.181(13) 0.010(8) -0.018(7) 0.021(5)
C50B 0.074(5) 0.072(5) 0.081(5) 0.004(4) 0.003(4) 0.040(4)
C51B 0.064(4) 0.075(4) 0.057(4) -0.019(3) 0.002(3) 0.028(4)
C52B 0.045(3) 0.053(3) 0.069(4) -0.009(3) 0.001(3) 0.002(3)
C53B 0.052(4) 0.124(8) 0.082(6) 0.009(5) -0.004(4) 0.005(4)
C54B 0.032(2) 0.028(2) 0.032(2) 0.0026(18) -0.0046(19) 0.0010(18)
C55B 0.034(2) 0.027(2) 0.022(2) 0.0002(17) -0.0028(17) -0.0009(18)
C56B 0.032(2) 0.025(2) 0.045(3) -0.0025(19) -0.012(2) -0.0011(18)
C57B 0.030(2) 0.028(2) 0.026(2) -0.0024(17) 0.0018(17) -0.0017(18)
C58B 0.031(2) 0.031(2) 0.033(2) -0.0021(18) -0.0085(19) 0.0062(18)
C59B 0.032(2) 0.033(2) 0.046(3) -0.008(2) -0.009(2) 0.005(2)
C60B 0.068(4) 0.030(3) 0.073(4) -0.002(3) -0.041(3) 0.006(3)
C61B 0.092(5) 0.031(3) 0.098(5) -0.003(3) -0.059(5) 0.011(3)
C62B 0.060(4) 0.032(3) 0.100(5) -0.021(3) -0.032(4) 0.007(3)
C63B 0.039(3) 0.048(3) 0.058(3) -0.023(3) -0.010(2) 0.007(2)
C64B 0.031(2) 0.041(3) 0.043(3) -0.010(2) -0.007(2) 0.010(2)
C65B 0.032(2) 0.028(2) 0.032(2) 0.0013(18) -0.0069(18) 0.0058(18)
C66B 0.039(3) 0.031(2) 0.034(2) 0.0015(19) -0.005(2) -0.001(2)
C67B 0.048(3) 0.034(3) 0.038(3) -0.004(2) -0.013(2) 0.003(2)
C68B 0.049(3) 0.060(3) 0.033(3) -0.002(2) -0.007(2) 0.008(3)
C69B 0.043(3) 0.076(4) 0.039(3) 0.007(3) -0.002(2) -0.005(3)
C70B 0.039(3) 0.060(3) 0.036(3) 0.006(2) -0.010(2) -0.006(3)
C71B 0.030(2) 0.037(2) 0.037(3) -0.006(2) -0.0009(19) 0.0020(19)
C72B 0.043(3) 0.038(3) 0.036(3) -0.007(2) -0.003(2) 0.004(2)
C73B 0.061(4) 0.041(3) 0.043(3) -0.001(2) 0.003(3) -0.003(3)
C74B 0.040(3) 0.059(4) 0.060(4) -0.016(3) 0.010(3) -0.004(3)
C75B 0.037(3) 0.074(4) 0.054(4) -0.008(3) 0.004(3) 0.007(3)
C76B 0.034(3) 0.062(4) 0.044(3) -0.005(3) -0.009(2) 0.009(2)
N1S 0.150(8) 0.089(6) 0.122(7) -0.045(5) -0.051(7) 0.062(6)
C1S 0.081(5) 0.075(5) 0.105(7) -0.037(5) -0.022(5) 0.037(4)
C2S 0.053(4) 0.159(10) 0.080(6) -0.014(6) -0.007(4) 0.040(5)
N2S 0.20(2) 0.103(13) 0.148(17) -0.111(13) -0.074(17) 0.062(14)
C3S 0.065(9) 0.070(9) 0.085(11) -0.072(9) 0.001(8) -0.005(7)
C4S 0.039(6) 0.077(9) 0.098(11) -0.072(9) -0.002(7) -0.005(6)
N3S 0.105(8) 0.38(2) 0.113(8) -0.115(12) -0.010(7) 0.031(11)
C6S 0.066(5) 0.117(7) 0.094(6) -0.020(5) 0.009(5) 0.012(5)
C5S 0.057(5) 0.167(10) 0.089(7) -0.061(7) 0.008(5) -0.005(6)
N4S 0.070(9) 0.194(19) 0.055(8) -0.031(10) -0.001(7) -0.033(11)
C7S 0.052(8) 0.093(11) 0.070(10) 0.016(9) -0.014(7) -0.007(7)
C8S 0.083(11) 0.100(13) 0.078(10) -0.014(10) 0.000(9) 0.006(10)

loop_
_atom_type_symbol
_atom_type_description
_atom_type_scat_dispersion_real
_atom_type_scat_dispersion_imag
_atom_type_scat_source
C C 0.0181 0.0091 'International Tables Vol C Tables 4.2.6.8 and 6.1.1.4'
H H 0.0000 0.0000 'International Tables Vol C Tables 4.2.6.8 and 6.1.1.4'
N N 0.0311 0.0180 'International Tables Vol C Tables 4.2.6.8 and 6.1.1.4'
O O 0.0492 0.0322 'International Tables Vol C Tables 4.2.6.8 and 6.1.1.4'
Fe Fe -1.1336 3.1974 'International Tables Vol C Tables 4.2.6.8 and 6.1.1.4'

loop_
_geom_angle_atom_site_label_1
_geom_angle_atom_site_label_2
_geom_angle_atom_site_label_3
_geom_angle
C6A Fe1A C1A 123.88(18)
C6A Fe1A C2A 161.5(2)
C1A Fe1A C2A 41.35(18)
C6A Fe1A C7A 41.33(18)
C1A Fe1A C7A 106.55(19)
C2A Fe1A C7A 124.1(2)
C6A Fe1A C10A 41.22(19)
C1A Fe1A C10A 161.64(19)
C2A Fe1A C10A 155.8(2)
C7A Fe1A C10A 69.1(2)
C6A Fe1A C8A 68.8(2)
C1A Fe1A C8A 120.5(2)
C2A Fe1A C8A 107.3(2)
C7A Fe1A C8A 40.5(2)
C10A Fe1A C8A 68.5(2)
C6A Fe1A C5A 106.95(18)
C1A Fe1A C5A 41.27(19)
C2A Fe1A C5A 69.06(19)
C7A Fe1A C5A 121.03(18)
C10A Fe1A C5A 124.52(19)
C8A Fe1A C5A 156.4(2)
C6A Fe1A C9A 68.8(2)
C1A Fe1A C9A 155.9(2)
C2A Fe1A C9A 120.6(2)
C7A Fe1A C9A 68.3(2)
C10A Fe1A C9A 40.7(2)
C8A Fe1A C9A 40.3(2)
C5A Fe1A C9A 161.7(2)
C6A Fe1A C3A 156.2(2)
C1A Fe1A C3A 68.81(19)
C2A Fe1A C3A 40.6(2)
C7A Fe1A C3A 161.3(2)
C10A Fe1A C3A 121.0(2)
C8A Fe1A C3A 125.0(2)
C5A Fe1A C3A 68.21(19)
C9A Fe1A C3A 108.1(2)
C6A Fe1A C4A 120.86(19)
C1A Fe1A C4A 68.71(19)
C2A Fe1A C4A 68.5(2)
C7A Fe1A C4A 156.45(19)
C10A Fe1A C4A 107.7(2)
C8A Fe1A C4A 161.9(2)
C5A Fe1A C4A 40.28(19)
C9A Fe1A C4A 125.4(2)
C3A Fe1A C4A 40.5(2)
C15A O4A C16A 114.0(5)
C19A O6A C20A 119.1(6)
C48A O10A C49A 116.8(4)
C52A O12A C53A 116.0(5)
C11A N1A C12A 120.1(4)
C11A N1A H1AA 120.0
C12A N1A H1AA 120.0
C13A N2A C14A 122.1(4)
C13A N2A H2AB 118.9
C14A N2A H2AB 118.9
C24A N3A C22A 104.9(4)
C24A N4A C23A 106.0(4)
C24A N4A C25A 127.2(3)
C23A N4A C25A 125.8(3)
C44A N5A C45A 120.0(4)
C44A N5A H5AB 120.0
C45A N5A H5AB 120.0
C46A N6A C47A 120.7(4)
C46A N6A H6AA 119.7
C47A N6A H6AA 119.7
C57A N7A C55A 106.1(4)
C57A N8A C56A 106.1(4)
C57A N8A C58A 128.9(4)
C56A N8A C58A 125.0(4)
C2A C1A C5A 107.2(4)
C2A C1A C11A 124.0(4)
C5A C1A C11A 128.7(4)
C2A C1A Fe1A 69.4(3)
C5A C1A Fe1A 69.9(3)
C11A C1A Fe1A 123.1(3)
C3A C2A C1A 108.0(4)
C3A C2A Fe1A 70.4(3)
C1A C2A Fe1A 69.3(3)
C3A C2A H2AA 126.0
C1A C2A H2AA 126.0
Fe1A C2A H2AA 126.0
C2A C3A C4A 108.5(4)
C2A C3A Fe1A 68.9(3)
C4A C3A Fe1A 70.4(3)
C2A C3A H3AA 125.7
C4A C3A H3AA 125.7
Fe1A C3A H3AA 125.7
C5A C4A C3A 107.9(4)
C5A C4A Fe1A 69.0(3)
C3A C4A Fe1A 69.1(3)
C5A C4A H4AA 126.0
C3A C4A H4AA 126.0
Fe1A C4A H4AA 126.0
C4A C5A C1A 108.3(4)
C4A C5A Fe1A 70.7(3)
C1A C5A Fe1A 68.8(3)
C4A C5A H5AA 125.8
C1A C5A H5AA 125.8
Fe1A C5A H5AA 125.8
C10A C6A C7A 108.0(4)
C10A C6A C44A 123.3(4)
C7A C6A C44A 128.3(4)
C10A C6A Fe1A 70.3(3)
C7A C6A Fe1A 70.2(3)
C44A C6A Fe1A 119.5(3)
C8A C7A C6A 107.5(4)
C8A C7A Fe1A 70.0(3)
C6A C7A Fe1A 68.5(3)
C8A C7A H7AA 126.2
C6A C7A H7AA 126.2
Fe1A C7A H7AA 126.2
C9A C8A C7A 108.6(4)
C9A C8A Fe1A 69.9(3)
C7A C8A Fe1A 69.5(3)
C9A C8A H8AA 125.7
C7A C8A H8AA 125.7
Fe1A C8A H8AA 125.7
C8A C9A C10A 108.4(4)
C8A C9A Fe1A 69.7(3)
C10A C9A Fe1A 69.4(3)
C8A C9A H9AA 125.8
C10A C9A H9AA 125.8
Fe1A C9A H9AA 125.8
C9A C10A C6A 107.4(4)
C9A C10A Fe1A 69.9(3)
C6A C10A Fe1A 68.5(3)
C9A C10A H10A 126.3
C6A C10A H10A 126.3
Fe1A C10A H10A 126.3
O1A C11A N1A 122.7(4)
O1A C11A C1A 121.1(4)
N1A C11A C1A 116.2(4)
N1A C12A C21A 110.4(4)
N1A C12A C13A 109.1(3)
C21A C12A C13A 110.8(4)
N1A C12A H12A 108.8
C21A C12A H12A 108.8
C13A C12A H12A 108.8
O2A C13A N2A 123.2(4)
O2A C13A C12A 121.4(4)
N2A C13A C12A 115.3(4)
N2A C14A C15A 111.6(4)
N2A C14A C17A 111.6(4)
C15A C14A C17A 108.1(4)
N2A C14A H14A 108.5
C15A C14A H14A 108.5
C17A C14A H14A 108.5
O3A C15A O4A 124.3(5)
O3A C15A C14A 124.8(5)
O4A C15A C14A 110.9(4)
O4A C16A H16A 109.5
O4A C16A H16B 109.5
H16A C16A H16B 109.5
O4A C16A H16C 109.5
H16A C16A H16C 109.5
H16B C16A H16C 109.5
C18A C17A C14A 113.8(4)
C18A C17A H17A 108.8
C14A C17A H17A 108.8
C18A C17A H17B 108.8
C14A C17A H17B 108.8
H17A C17A H17B 107.7
C17A C18A C19A 112.1(5)
C17A C18A H18A 109.2
C19A C18A H18A 109.2
C17A C18A H18B 109.2
C19A C18A H18B 109.2
H18A C18A H18B 107.9
O5A C19A O6A 121.8(7)
O5A C19A C18A 124.0(7)
O6A C19A C18A 114.2(5)
O6A C20A H20A 109.5
O6A C20A H20B 109.5
H20A C20A H20B 109.5
O6A C20A H20C 109.5
H20A C20A H20C 109.5
H20B C20A H20C 109.5
C22A C21A C12A 113.1(4)
C22A C21A H21A 109.0
C12A C21A H21A 109.0
C22A C21A H21B 109.0
C12A C21A H21B 109.0
H21A C21A H21B 107.8
C23A C22A N3A 110.1(4)
C23A C22A C21A 127.8(4)
N3A C22A C21A 122.0(4)
C22A C23A N4A 106.2(4)
C22A C23A H23A 126.9
N4A C23A H23A 126.9
N3A C24A N4A 112.8(4)
N3A C24A H24A 123.6
N4A C24A H24A 123.6
N4A C25A C32A 108.7(3)
N4A C25A C38A 106.8(3)
C32A C25A C38A 109.8(3)
N4A C25A C26A 109.0(3)
C32A C25A C26A 110.0(3)
C38A C25A C26A 112.4(3)
C31A C26A C27A 117.8(4)
C31A C26A C25A 122.7(4)
C27A C26A C25A 119.5(4)
C28A C27A C26A 120.9(4)
C28A C27A H27A 119.5
C26A C27A H27A 119.5
C27A C28A C29A 120.5(4)
C27A C28A H28A 119.7
C29A C28A H28A 119.7
C30A C29A C28A 119.1(5)
C30A C29A H29A 120.4
C28A C29A H29A 120.4
C29A C30A C31A 120.7(5)
C29A C30A H30A 119.7
C31A C30A H30A 119.7
C26A C31A C30A 121.0(4)
C26A C31A H31A 119.5
C30A C31A H31A 119.5
C37A C32A C33A 118.3(5)
C37A C32A C25A 121.9(4)
C33A C32A C25A 119.6(4)
C34A C33A C32A 120.5(5)
C34A C33A H33A 119.8
C32A C33A H33A 119.8
C35A C34A C33A 120.4(6)
C35A C34A H34A 119.8
C33A C34A H34A 119.8
C34A C35A C36A 119.8(5)
C34A C35A H35A 120.1
C36A C35A H35A 120.1
C35A C36A C37A 120.5(6)
C35A C36A H36A 119.8
C37A C36A H36A 119.8
C32A C37A C36A 120.5(5)
C32A C37A H37A 119.8
C36A C37A H37A 119.8
C39A C38A C43A 118.1(4)
C39A C38A C25A 122.1(4)
C43A C38A C25A 119.8(4)
C38A C39A C40A 121.6(4)
C38A C39A H39A 119.2
C40A C39A H39A 119.2
C41A C40A C39A 119.3(4)
C41A C40A H40A 120.4
C39A C40A H40A 120.4
C42A C41A C40A 119.7(4)
C42A C41A H41A 120.1
C40A C41A H41A 120.1
C43A C42A C41A 120.4(4)
C43A C42A H42A 119.8
C41A C42A H42A 119.8
C42A C43A C38A 120.9(4)
C42A C43A H43A 119.5
C38A C43A H43A 119.5
O7A C44A N5A 121.7(4)
O7A C44A C6A 120.8(4)
N5A C44A C6A 117.5(4)
N5A C45A C54A 110.2(3)
N5A C45A C46A 109.8(3)
C54A C45A C46A 109.7(3)
N5A C45A H45A 109.0
C54A C45A H45A 109.0
C46A C45A H45A 109.0
O8A C46A N6A 123.8(4)
O8A C46A C45A 121.3(4)
N6A C46A C45A 114.9(4)
N6A C47A C48A 111.2(4)
N6A C47A C50A 110.6(4)
C48A C47A C50A 110.5(4)
N6A C47A H47A 108.2
C48A C47A H47A 108.2
C50A C47A H47A 108.2
O9A C48A O10A 124.8(5)
O9A C48A C47A 125.8(4)
O10A C48A C47A 109.2(4)
O10A C49A H49A 109.5
O10A C49A H49B 109.5
H49A C49A H49B 109.5
O10A C49A H49C 109.5
H49A C49A H49C 109.5
H49B C49A H49C 109.5
C47A C50A C51A 111.1(4)
C47A C50A H50A 109.4
C51A C50A H50A 109.4
C47A C50A H50B 109.4
C51A C50A H50B 109.4
H50A C50A H50B 108.0
C52A C51A C50A 114.9(4)
C52A C51A H51A 108.5
C50A C51A H51A 108.5
C52A C51A H51B 108.5
C50A C51A H51B 108.5
H51A C51A H51B 107.5
O11A C52A O12A 123.2(5)
O11A C52A C51A 124.1(5)
O12A C52A C51A 112.7(4)
O12A C53A H53A 109.5
O12A C53A H53B 109.5
H53A C53A H53B 109.5
O12A C53A H53C 109.5
H53A C53A H53C 109.5
H53B C53A H53C 109.5
C55A C54A C45A 111.1(4)
C55A C54A H54A 109.4
C45A C54A H54A 109.4
C55A C54A H54B 109.4
C45A C54A H54B 109.4
H54A C54A H54B 108.0
C56A C55A N7A 109.7(4)
C56A C55A C54A 129.2(4)
N7A C55A C54A 120.9(4)
C55A C56A N8A 106.2(4)
C55A C56A H56A 126.9
N8A C56A H56A 126.9
N7A C57A N8A 111.9(4)
N7A C57A H57A 124.1
N8A C57A H57A 124.1
N8A C58A C59A 107.7(4)
N8A C58A C71A 110.4(4)
C59A C58A C71A 110.3(4)
N8A C58A C65A 106.0(4)
C59A C58A C65A 112.2(4)
C71A C58A C65A 110.2(4)
C60A C59A C64A 118.0(4)
C60A C59A C58A 123.0(4)
C64A C59A C58A 118.9(4)
C59A C60A C61A 121.1(5)
C59A C60A H60A 119.5
C61A C60A H60A 119.5
C62A C61A C60A 120.3(5)
C62A C61A H61A 119.8
C60A C61A H61A 119.8
C61A C62A C63A 119.8(5)
C61A C62A H62A 120.1
C63A C62A H62A 120.1
C64A C63A C62A 119.6(5)
C64A C63A H63A 120.2
C62A C63A H63A 120.2
C63A C64A C59A 121.1(5)
C63A C64A H64A 119.4
C59A C64A H64A 119.4
C70A C65A C66A 118.7(5)
C70A C65A C58A 122.2(5)
C66A C65A C58A 119.1(5)
C67A C66A C65A 121.2(6)
C67A C66A H66A 119.4
C65A C66A H66A 119.4
C66A C67A C68A 119.7(6)
C66A C67A H67A 120.2
C68A C67A H67A 120.2
C69A C68A C67A 119.4(5)
C69A C68A H68A 120.3
C67A C68A H68A 120.3
C68A C69A C70A 120.7(6)
C68A C69A H69A 119.6
C70A C69A H69A 119.6
C65A C70A C69A 120.3(6)
C65A C70A H70A 119.9
C69A C70A H70A 119.9
C72A C71A C76A 117.3(5)
C72A C71A C58A 123.4(4)
C76A C71A C58A 119.1(4)
C71A C72A C73A 121.0(5)
C71A C72A H72A 119.5
C73A C72A H72A 119.5
C74A C73A C72A 120.9(5)
C74A C73A H73A 119.6
C72A C73A H73A 119.6
C73A C74A C75A 119.2(5)
C73A C74A H74A 120.4
C75A C74A H74A 120.4
C74A C75A C76A 120.8(6)
C74A C75A H75A 119.6
C76A C75A H75A 119.6
C75A C76A C71A 120.8(5)
C75A C76A H76A 119.6
C71A C76A H76A 119.6
C1B Fe1B C2B 41.25(19)
C1B Fe1B C6B 122.77(19)
C2B Fe1B C6B 159.0(2)
C1B Fe1B C7B 105.1(2)
C2B Fe1B C7B 121.9(2)
C6B Fe1B C7B 40.5(2)
C1B Fe1B C10B 161.3(2)
C2B Fe1B C10B 157.1(2)
C6B Fe1B C10B 41.1(2)
C7B Fe1B C10B 68.4(2)
C1B Fe1B C3B 68.8(2)
C2B Fe1B C3B 40.7(2)
C6B Fe1B C3B 159.2(2)
C7B Fe1B C3B 159.3(2)
C10B Fe1B C3B 123.3(2)
C1B Fe1B C5B 41.4(2)
C2B Fe1B C5B 69.4(2)
C6B Fe1B C5B 107.5(2)
C7B Fe1B C5B 120.6(2)
C10B Fe1B C5B 125.5(2)
C3B Fe1B C5B 68.8(2)
C1B Fe1B C4B 68.6(2)
C2B Fe1B C4B 68.4(2)
C6B Fe1B C4B 123.6(2)
C7B Fe1B C4B 157.6(2)
C10B Fe1B C4B 110.3(2)
C3B Fe1B C4B 40.4(2)
C5B Fe1B C4B 40.7(2)
C1B Fe1B C8B 119.3(2)
C2B Fe1B C8B 105.5(2)
C6B Fe1B C8B 68.4(2)
C7B Fe1B C8B 40.8(2)
C10B Fe1B C8B 68.0(3)
C3B Fe1B C8B 123.5(2)
C5B Fe1B C8B 155.8(2)
C4B Fe1B C8B 161.1(2)
C1B Fe1B C9B 155.8(2)
C2B Fe1B C9B 120.9(2)
C6B Fe1B C9B 68.4(2)
C7B Fe1B C9B 68.5(2)
C10B Fe1B C9B 40.0(3)
C3B Fe1B C9B 108.4(2)
C5B Fe1B C9B 161.9(3)
C4B Fe1B C9B 125.8(3)
C8B Fe1B C9B 40.8(3)
C19B O6B C20B 115.1(5)
C52B O12B C53B 117.5(6)
C11B N1B C12B 118.9(4)
C11B N1B H1BA 120.6
C12B N1B H1BA 120.6
C13B N2B C14B 122.9(4)
C13B N2B H2BB 118.6
C14B N2B H2BB 118.6
C24B N3B C22B 105.8(4)
C24B N4B C23B 105.7(4)
C24B N4B C25B 129.2(4)
C23B N4B C25B 125.1(4)
C44B N5B C45B 121.7(4)
C44B N5B H5BB 119.2
C45B N5B H5BB 119.2
C46B N6B C47B 120.9(4)
C46B N6B H6BA 119.6
C47B N6B H6BA 119.6
C57B N7B C55B 105.5(4)
C57B N8B C56B 105.8(4)
C57B N8B C58B 128.4(4)
C56B N8B C58B 124.2(4)
C2B C1B C5B 108.3(4)
C2B C1B C11B 123.3(4)
C5B C1B C11B 128.2(4)
C2B C1B Fe1B 69.5(3)
C5B C1B Fe1B 70.4(3)
C11B C1B Fe1B 121.7(3)
C3B C2B C1B 108.1(5)
C3B C2B Fe1B 70.5(3)
C1B C2B Fe1B 69.2(3)
C3B C2B H2BA 126.0
C1B C2B H2BA 126.0
Fe1B C2B H2BA 126.0
C4B C3B C2B 108.0(5)
C4B C3B Fe1B 69.9(3)
C2B C3B Fe1B 68.8(3)
C4B C3B H3BA 126.0
C2B C3B H3BA 126.0
Fe1B C3B H3BA 126.0
C3B C4B C5B 109.1(5)
C3B C4B Fe1B 69.7(3)
C5B C4B Fe1B 69.6(3)
C3B C4B H4BA 125.5
C5B C4B H4BA 125.4
Fe1B C4B H4BA 125.5
C4B C5B C1B 106.6(5)
C4B C5B Fe1B 69.7(3)
C1B C5B Fe1B 68.2(3)
C4B C5B H5BA 126.7
C1B C5B H5BA 126.7
Fe1B C5B H5BA 126.7
C7B C6B C10B 107.8(5)
C7B C6B C44B 128.4(5)
C10B C6B C44B 123.7(5)
C7B C6B Fe1B 70.0(3)
C10B C6B Fe1B 69.8(3)
C44B C6B Fe1B 122.7(4)
C6B C7B C8B 108.2(5)
C6B C7B Fe1B 69.5(3)
C8B C7B Fe1B 70.2(3)
C6B C7B H7BA 125.9
C8B C7B H7BA 125.9
Fe1B C7B H7BA 125.9
C7B C8B C9B 107.5(5)
C7B C8B Fe1B 69.0(3)
C9B C8B Fe1B 69.7(3)
C7B C8B H8BA 126.2
C9B C8B H8BA 126.2
Fe1B C8B H8BA 126.2
C10B C9B C8B 108.0(5)
C10B C9B Fe1B 69.4(3)
C8B C9B Fe1B 69.6(3)
C10B C9B H9BA 126.0
C8B C9B H9BA 126.0
Fe1B C9B H9BA 126.0
C9B C10B C6B 108.5(6)
C9B C10B Fe1B 70.6(3)
C6B C10B Fe1B 69.1(3)
C9B C10B H10B 125.8
C6B C10B H10B 125.8
Fe1B C10B H10B 125.8
O1B C11B N1B 120.8(4)
O1B C11B C1B 122.5(4)
N1B C11B C1B 116.7(4)
N1B C12B C13B 110.7(4)
N1B C12B C21B 109.3(4)
C13B C12B C21B 111.2(4)
N1B C12B H12B 108.5
C13B C12B H12B 108.5
C21B C12B H12B 108.5
O2B C13B N2B 125.0(5)
O2B C13B C12B 120.8(4)
N2B C13B C12B 114.2(4)
N2B C14B C15B 109.6(4)
N2B C14B C17B 113.2(4)
C15B C14B C17B 108.9(5)
N2B C14B H14B 108.4
C15B C14B H14B 108.4
C17B C14B H14B 108.4
O3B C15B O4B 119.4(8)
O3C C15B O4C 122.4(14)
O3C C15B C14B 123.0(12)
O3B C15B C14B 124.8(7)
O4B C15B C14B 114.1(6)
O4C C15B C14B 114.5(9)
C15B O4B C16B 120.4(9)
O4B C16B H16D 109.5
O4B C16B H16E 109.5
H16D C16B H16E 109.5
O4B C16B H16F 109.5
H16D C16B H16F 109.5
H16E C16B H16F 109.5
C15B O4C C16C 121.3(17)
O4C C16C H16G 109.5
O4C C16C H16H 109.5
H16G C16C H16H 109.5
O4C C16C H16I 109.5
H16G C16C H16I 109.5
H16H C16C H16I 109.5
C14B C17B C18B 111.6(4)
C14B C17B H17C 109.3
C18B C17B H17C 109.3
C14B C17B H17D 109.3
C18B C17B H17D 109.3
H17C C17B H17D 108.0
C19B C18B C17B 111.5(5)
C19B C18B H18C 109.3
C17B C18B H18C 109.3
C19B C18B H18D 109.3
C17B C18B H18D 109.3
H18C C18B H18D 108.0
O5B C19B O6B 122.8(5)
O5B C19B C18B 125.9(5)
O6B C19B C18B 111.2(5)
O6B C20B H20D 109.5
O6B C20B H20E 109.5
H20D C20B H20E 109.5
O6B C20B H20F 109.5
H20D C20B H20F 109.5
H20E C20B H20F 109.5
C22B C21B C12B 109.9(4)
C22B C21B H21C 109.7
C12B C21B H21C 109.7
C22B C21B H21D 109.7
C12B C21B H21D 109.7
H21C C21B H21D 108.2
C23B C22B N3B 109.3(4)
C23B C22B C21B 130.6(4)
N3B C22B C21B 119.6(4)
C22B C23B N4B 107.2(4)
C22B C23B H23B 126.4
N4B C23B H23B 126.4
N3B C24B N4B 112.1(4)
N3B C24B H24B 124.0
N4B C24B H24B 124.0
N4B C25B C38B 106.0(4)
N4B C25B C26B 109.8(3)
C38B C25B C26B 111.2(4)
N4B C25B C32B 110.2(4)
C38B C25B C32B 112.5(4)
C26B C25B C32B 107.1(4)
C31B C26B C27B 118.2(5)
C31B C26B C25B 122.8(5)
C27B C26B C25B 118.9(4)
C28B C27B C26B 121.2(5)
C28B C27B H27B 119.4
C26B C27B H27B 119.4
C29B C28B C27B 119.5(6)
C29B C28B H28B 120.2
C27B C28B H28B 120.2
C30B C29B C28B 119.3(5)
C30B C29B H29B 120.4
C28B C29B H29B 120.4
C31B C30B C29B 121.1(5)
C31B C30B H30B 119.4
C29B C30B H30B 119.4
C30B C31B C26B 120.5(6)
C30B C31B H31B 119.7
C26B C31B H31B 119.7
C37B C32B C33B 117.7(5)
C37B C32B C25B 123.2(5)
C33B C32B C25B 119.1(5)
C34B C33B C32B 121.1(6)
C34B C33B H33B 119.4
C32B C33B H33B 119.4
C35B C34B C33B 120.3(6)
C35B C34B H34B 119.9
C33B C34B H34B 119.9
C36B C35B C34B 120.0(6)
C36B C35B H35B 120.0
C34B C35B H35B 120.0
C35B C36B C37B 120.4(7)
C35B C36B H36B 119.8
C37B C36B H36B 119.8
C32B C37B C36B 120.4(6)
C32B C37B H37B 119.8
C36B C37B H37B 119.8
C39B C38B C43B 117.7(5)
C39B C38B C25B 123.5(5)
C43B C38B C25B 118.7(4)
C38B C39B C40B 120.4(6)
C38B C39B H39B 119.8
C40B C39B H39B 119.8
C41B C40B C39B 121.0(6)
C41B C40B H40B 119.5
C39B C40B H40B 119.5
C42B C41B C40B 118.9(6)
C42B C41B H41B 120.6
C40B C41B H41B 120.6
C41B C42B C43B 121.2(6)
C41B C42B H42B 119.4
C43B C42B H42B 119.4
C42B C43B C38B 120.7(5)
C42B C43B H43B 119.6
C38B C43B H43B 119.6
O7B C44B N5B 122.3(5)
O7B C44B C6B 122.1(5)
N5B C44B C6B 115.7(4)
N5B C45B C46B 110.0(4)
N5B C45B C54B 108.9(4)
C46B C45B C54B 108.1(4)
N5B C45B H45B 109.9
C46B C45B H45B 109.9
C54B C45B H45B 109.9
O8B C46B N6B 123.1(5)
O8B C46B C45B 121.7(4)
N6B C46B C45B 115.2(4)
C50B C47B N6B 114.7(5)
C50B C47B C48B 114.1(8)
N6B C47B C48B 120.8(6)
C50B C47B H47B 100.8
N6B C47B H47B 100.8
C48B C47B H47B 100.8
O10B C48B O9B 114.2(16)
O10B C48B C47B 113.3(12)
O9B C48B C47B 132.3(12)
C48B O10B C49B 116.3(13)
O10B C49B H49D 109.5
O10B C49B H49E 109.5
H49D C49B H49E 109.5
O10B C49B H49F 109.5
H49D C49B H49F 109.5
H49E C49B H49F 109.5
C47B C50B C51B 118.9(6)
C47B C50B H50C 107.6
C51B C50B H50C 107.6
C47B C50B H50D 107.6
C51B C50B H50D 107.6
H50C C50B H50D 107.0
C52B C51B C50B 116.9(6)
C52B C51B H51C 108.1
C50B C51B H51C 108.1
C52B C51B H51D 108.1
C50B C51B H51D 108.1
H51C C51B H51D 107.3
O11B C52B O12B 120.2(7)
O11B C52B C51B 125.4(7)
O12B C52B C51B 114.3(6)
O12B C53B H53D 109.5
O12B C53B H53E 109.5
H53D C53B H53E 109.5
O12B C53B H53F 109.5
H53D C53B H53F 109.5
H53E C53B H53F 109.5
C55B C54B C45B 112.2(4)
C55B C54B H54C 109.2
C45B C54B H54C 109.2
C55B C54B H54D 109.2
C45B C54B H54D 109.2
H54C C54B H54D 107.9
C56B C55B N7B 109.4(4)
C56B C55B C54B 128.9(4)
N7B C55B C54B 121.6(4)
C55B C56B N8B 106.9(4)
C55B C56B H56B 126.5
N8B C56B H56B 126.5
N7B C57B N8B 112.3(4)
N7B C57B H57B 123.8
N8B C57B H57B 123.8
N8B C58B C71B 110.5(4)
N8B C58B C59B 109.9(4)
C71B C58B C59B 104.3(4)
N8B C58B C65B 104.3(4)
C71B C58B C65B 113.0(4)
C59B C58B C65B 115.0(4)
C60B C59B C64B 117.9(5)
C60B C59B C58B 121.9(5)
C64B C59B C58B 120.0(4)
C59B C60B C61B 120.1(6)
C59B C60B H60B 120.0
C61B C60B H60B 120.0
C62B C61B C60B 121.3(6)
C62B C61B H61B 119.4
C60B C61B H61B 119.4
C61B C62B C63B 118.8(5)
C61B C62B H62B 120.6
C63B C62B H62B 120.6
C64B C63B C62B 119.9(5)
C64B C63B H63B 120.1
C62B C63B H63B 120.1
C63B C64B C59B 122.1(5)
C63B C64B H64B 119.0
C59B C64B H64B 119.0
C66B C65B C70B 117.9(5)
C66B C65B C58B 122.9(4)
C70B C65B C58B 118.7(4)
C65B C66B C67B 120.8(5)
C65B C66B H66B 119.6
C67B C66B H66B 119.6
C68B C67B C66B 121.1(5)
C68B C67B H67B 119.5
C66B C67B H67B 119.5
C67B C68B C69B 119.5(5)
C67B C68B H68B 120.3
C69B C68B H68B 120.3
C70B C69B C68B 119.9(5)
C70B C69B H69B 120.1
C68B C69B H69B 120.1
C69B C70B C65B 120.8(5)
C69B C70B H70B 119.6
C65B C70B H70B 119.6
C72B C71B C76B 118.4(5)
C72B C71B C58B 123.5(4)
C76B C71B C58B 117.8(5)
C71B C72B C73B 120.4(5)
C71B C72B H72B 119.8
C73B C72B H72B 119.8
C74B C73B C72B 120.4(5)
C74B C73B H73B 119.8
C72B C73B H73B 119.8
C73B C74B C75B 119.6(6)
C73B C74B H74B 120.2
C75B C74B H74B 120.2
C76B C75B C74B 120.3(6)
C76B C75B H75B 119.9
C74B C75B H75B 119.9
C75B C76B C71B 120.8(6)
C75B C76B H76B 119.6
C71B C76B H76B 119.6
N1S C1S C2S 178.5(10)
C1S C2S H2S1 109.5
C1S C2S H2S2 109.5
H2S1 C2S H2S2 109.5
C1S C2S H2S3 109.5
H2S1 C2S H2S3 109.5
H2S2 C2S H2S3 109.5
N2S C3S C4S 174(3)
C3S C4S H4S1 109.5
C3S C4S H4S2 109.5
H4S1 C4S H4S2 109.5
C3S C4S H4S3 109.5
H4S1 C4S H4S3 109.5
H4S2 C4S H4S3 109.5
C5S C6S H6S1 109.5
C5S C6S H6S2 109.5
H6S1 C6S H6S2 109.5
C5S C6S H6S3 109.5
H6S1 C6S H6S3 109.5
H6S2 C6S H6S3 109.5
N3S C5S C6S 173.2(14)
N4S C7S C8S 175(2)
C7S C8S H8S1 109.5
C7S C8S H8S2 109.5
H8S1 C8S H8S2 109.5
C7S C8S H8S3 109.5
H8S1 C8S H8S3 109.5
H8S2 C8S H8S3 109.5

loop_
_geom_bond_atom_site_label_1
_geom_bond_atom_site_label_2
_geom_bond_distance
Fe1A C6A 2.017(5)
Fe1A C1A 2.032(4)
Fe1A C2A 2.034(5)
Fe1A C7A 2.040(5)
Fe1A C10A 2.042(5)
Fe1A C8A 2.047(5)
Fe1A C5A 2.048(5)
Fe1A C9A 2.049(5)
Fe1A C3A 2.054(5)
Fe1A C4A 2.070(5)
O1A C11A 1.220(6)
O2A C13A 1.236(5)
O3A C15A 1.197(7)
O4A C15A 1.324(7)
O4A C16A 1.458(7)
O5A C19A 1.190(9)
O6A C19A 1.258(9)
O6A C20A 1.439(8)
O7A C44A 1.238(5)
O10A C48A 1.332(6)
O10A C49A 1.446(7)
O11A C52A 1.194(7)
O12A C52A 1.322(7)
O12A C53A 1.449(7)
N1A C11A 1.349(6)
N1A C12A 1.452(5)
N1A H1AA 0.8800
N2A C13A 1.333(6)
N2A C14A 1.457(6)
N2A H2AB 0.8800
N3A C24A 1.325(6)
N3A C22A 1.378(6)
N4A C24A 1.349(6)
N4A C23A 1.389(6)
N4A C25A 1.499(5)
N5A C44A 1.346(6)
N5A C45A 1.450(6)
N5A H5AB 0.8800
N6A C46A 1.340(6)
N6A C47A 1.444(6)
N6A H6AA 0.8800
N7A C57A 1.309(6)
N7A C55A 1.373(6)
N8A C57A 1.358(6)
N8A C56A 1.385(6)
N8A C58A 1.492(6)
C1A C2A 1.436(6)
C1A C5A 1.438(7)
C1A C11A 1.478(6)
C2A C3A 1.419(8)
C2A H2AA 1.0000
C3A C4A 1.426(8)
C3A H3AA 1.0000
C4A C5A 1.418(7)
C4A H4AA 1.0000
C5A H5AA 1.0000
C6A C10A 1.429(7)
C6A C7A 1.432(7)
C6A C44A 1.472(6)
C7A C8A 1.415(7)
C7A H7AA 1.0000
C8A C9A 1.413(8)
C8A H8AA 1.0000
C9A C10A 1.423(7)
C9A H9AA 1.0000
C10A H10A 1.0000
C12A C21A 1.532(6)
C12A C13A 1.539(6)
C12A H12A 1.0000
C14A C15A 1.509(7)
C14A C17A 1.538(7)
C14A H14A 1.0000
C16A H16A 0.9800
C16A H16B 0.9800
C16A H16C 0.9800
C17A C18A 1.501(8)
C17A H17A 0.9900
C17A H17B 0.9900
C18A C19A 1.505(8)
C18A H18A 0.9900
C18A H18B 0.9900
C20A H20A 0.9800
C20A H20B 0.9800
C20A H20C 0.9800
C21A C22A 1.498(6)
C21A H21A 0.9900
C21A H21B 0.9900
C22A C23A 1.365(7)
C23A H23A 0.9500
C24A H24A 0.9500
C25A C32A 1.541(6)
C25A C38A 1.546(6)
C25A C26A 1.558(6)
C26A C31A 1.385(7)
C26A C27A 1.400(6)
C27A C28A 1.381(7)
C27A H27A 0.9500
C28A C29A 1.383(8)
C28A H28A 0.9500
C29A C30A 1.373(7)
C29A H29A 0.9500
C30A C31A 1.390(7)
C30A H30A 0.9500
C31A H31A 0.9500
C32A C37A 1.378(7)
C32A C33A 1.397(7)
C33A C34A 1.388(8)
C33A H33A 0.9500
C34A C35A 1.366(10)
C34A H34A 0.9500
C35A C36A 1.366(10)
C35A H35A 0.9500
C36A C37A 1.397(8)
C36A H36A 0.9500
C37A H37A 0.9500
C38A C39A 1.376(6)
C38A C43A 1.403(7)
C39A C40A 1.396(7)
C39A H39A 0.9500
C40A C41A 1.391(7)
C40A H40A 0.9500
C41A C42A 1.381(7)
C41A H41A 0.9500
C42A C43A 1.378(6)
C42A H42A 0.9500
C43A H43A 0.9500
C45A C54A 1.528(6)
C45A C46A 1.532(6)
C45A H45A 1.0000
C46A O8A 1.233(5)
C47A C48A 1.519(7)
C47A C50A 1.521(7)
C47A H47A 1.0000
C48A O9A 1.191(6)
C49A H49A 0.9800
C49A H49B 0.9800
C49A H49C 0.9800
C50A C51A 1.523(7)
C50A H50A 0.9900
C50A H50B 0.9900
C51A C52A 1.501(7)
C51A H51A 0.9900
C51A H51B 0.9900
C53A H53A 0.9800
C53A H53B 0.9800
C53A H53C 0.9800
C54A C55A 1.491(6)
C54A H54A 0.9900
C54A H54B 0.9900
C55A C56A 1.361(6)
C56A H56A 0.9500
C57A H57A 0.9500
C58A C59A 1.532(6)
C58A C71A 1.535(7)
C58A C65A 1.551(7)
C59A C60A 1.383(7)
C59A C64A 1.402(7)
C60A C61A 1.390(8)
C60A H60A 0.9500
C61A C62A 1.368(9)
C61A H61A 0.9500
C62A C63A 1.397(8)
C62A H62A 0.9500
C63A C64A 1.380(7)
C63A H63A 0.9500
C64A H64A 0.9500
C65A C70A 1.392(8)
C65A C66A 1.398(8)
C66A C67A 1.389(8)
C66A H66A 0.9500
C67A C68A 1.394(10)
C67A H67A 0.9500
C68A C69A 1.389(11)
C68A H68A 0.9500
C69A C70A 1.393(8)
C69A H69A 0.9500
C70A H70A 0.9500
C71A C72A 1.375(7)
C71A C76A 1.414(7)
C72A C73A 1.400(8)
C72A H72A 0.9500
C73A C74A 1.364(9)
C73A H73A 0.9500
C74A C75A 1.373(9)
C74A H74A 0.9500
C75A C76A 1.379(8)
C75A H75A 0.9500
C76A H76A 0.9500
Fe1B C1B 2.024(5)
Fe1B C2B 2.028(5)
Fe1B C6B 2.036(5)
Fe1B C7B 2.044(5)
Fe1B C10B 2.046(5)
Fe1B C3B 2.052(5)
Fe1B C5B 2.053(5)
Fe1B C4B 2.055(6)
Fe1B C8B 2.060(6)
Fe1B C9B 2.061(6)
O1B C11B 1.238(6)
O2B C13B 1.241(6)
O5B C19B 1.190(7)
O6B C19B 1.325(7)
O6B C20B 1.458(8)
O7B C44B 1.223(7)
O8B C46B 1.227(6)
O11B C52B 1.220(9)
O12B C52B 1.313(9)
O12B C53B 1.566(11)
N1B C11B 1.359(6)
N1B C12B 1.450(6)
N1B H1BA 0.8800
N2B C13B 1.331(7)
N2B C14B 1.450(7)
N2B H2BB 0.8800
N3B C24B 1.319(6)
N3B C22B 1.381(6)
N4B C24B 1.362(6)
N4B C23B 1.384(6)
N4B C25B 1.484(6)
N5B C44B 1.351(6)
N5B C45B 1.440(6)
N5B H5BB 0.8800
N6B C46B 1.342(7)
N6B C47B 1.458(7)
N6B H6BA 0.8800
N7B C57B 1.315(6)
N7B C55B 1.386(6)
N8B C57B 1.354(6)
N8B C56B 1.388(6)
N8B C58B 1.489(6)
C1B C2B 1.427(7)
C1B C5B 1.440(7)
C1B C11B 1.463(7)
C2B C3B 1.419(8)
C2B H2BA 1.0000
C3B C4B 1.419(8)
C3B H3BA 1.0000
C4B C5B 1.429(7)
C4B H4BA 1.0000
C5B H5BA 1.0000
C6B C7B 1.412(8)
C6B C10B 1.434(8)
C6B C44B 1.499(8)
C7B C8B 1.430(8)
C7B H7BA 1.0000
C8B C9B 1.435(10)
C8B H8BA 1.0000
C9B C10B 1.404(9)
C9B H9BA 1.0000
C10B H10B 1.0000
C12B C13B 1.524(7)
C12B C21B 1.544(6)
C12B H12B 1.0000
C14B C15B 1.520(9)
C14B C17B 1.526(8)
C14B H14B 1.0000
C15B O3C 1.19(2)
C15B O3B 1.250(12)
C15B O4B 1.288(10)
C15B O4C 1.339(18)
O4B C16B 1.450(16)
C16B H16D 0.9800
C16B H16E 0.9800
C16B H16F 0.9800
O4C C16C 1.42(3)
C16C H16G 0.9800
C16C H16H 0.9800
C16C H16I 0.9800
C17B C18B 1.529(7)
C17B H17C 0.9900
C17B H17D 0.9900
C18B C19B 1.504(8)
C18B H18C 0.9900
C18B H18D 0.9900
C20B H20D 0.9800
C20B H20E 0.9800
C20B H20F 0.9800
C21B C22B 1.499(6)
C21B H21C 0.9900
C21B H21D 0.9900
C22B C23B 1.358(7)
C23B H23B 0.9500
C24B H24B 0.9500
C25B C38B 1.538(7)
C25B C26B 1.541(7)
C25B C32B 1.543(7)
C26B C31B 1.391(7)
C26B C27B 1.396(7)
C27B C28B 1.395(7)
C27B H27B 0.9500
C28B C29B 1.388(9)
C28B H28B 0.9500
C29B C30B 1.385(10)
C29B H29B 0.9500
C30B C31B 1.380(9)
C30B H30B 0.9500
C31B H31B 0.9500
C32B C37B 1.372(8)
C32B C33B 1.394(8)
C33B C34B 1.384(8)
C33B H33B 0.9500
C34B C35B 1.362(10)
C34B H34B 0.9500
C35B C36B 1.351(11)
C35B H35B 0.9500
C36B C37B 1.412(9)
C36B H36B 0.9500
C37B H37B 0.9500
C38B C39B 1.378(7)
C38B C43B 1.394(8)
C39B C40B 1.387(10)
C39B H39B 0.9500
C40B C41B 1.382(12)
C40B H40B 0.9500
C41B C42B 1.343(10)
C41B H41B 0.9500
C42B C43B 1.389(8)
C42B H42B 0.9500
C43B H43B 0.9500
C45B C46B 1.532(7)
C45B C54B 1.562(7)
C45B H45B 1.0000
C47B C50B 1.456(10)
C47B C48B 1.478(18)
C47B H47B 1.0000
C48B O10B 1.285(12)
C48B O9B 1.29(2)
O10B C49B 1.696(14)
C49B H49D 0.9800
C49B H49E 0.9800
C49B H49F 0.9800
C50B C51B 1.488(6)
C50B H50C 0.9900
C50B H50D 0.9900
C51B C52B 1.411(9)
C51B H51C 0.9900
C51B H51D 0.9900
C53B H53D 0.9800
C53B H53E 0.9800
C53B H53F 0.9800
C54B C55B 1.493(6)
C54B H54C 0.9900
C54B H54D 0.9900
C55B C56B 1.352(7)
C56B H56B 0.9500
C57B H57B 0.9500
C58B C71B 1.531(7)
C58B C59B 1.532(6)
C58B C65B 1.540(6)
C59B C60B 1.384(8)
C59B C64B 1.393(7)
C60B C61B 1.389(8)
C60B H60B 0.9500
C61B C62B 1.374(10)
C61B H61B 0.9500
C62B C63B 1.392(10)
C62B H62B 0.9500
C63B C64B 1.363(8)
C63B H63B 0.9500
C64B H64B 0.9500
C65B C66B 1.388(7)
C65B C70B 1.397(8)
C66B C67B 1.390(7)
C66B H66B 0.9500
C67B C68B 1.352(8)
C67B H67B 0.9500
C68B C69B 1.399(9)
C68B H68B 0.9500
C69B C70B 1.386(8)
C69B H69B 0.9500
C70B H70B 0.9500
C71B C72B 1.381(7)
C71B C76B 1.403(7)
C72B C73B 1.394(8)
C72B H72B 0.9500
C73B C74B 1.376(9)
C73B H73B 0.9500
C74B C75B 1.384(10)
C74B H74B 0.9500
C75B C76B 1.371(9)
C75B H75B 0.9500
C76B H76B 0.9500
N1S C1S 1.121(12)
C1S C2S 1.456(13)
C2S H2S1 0.9800
C2S H2S2 0.9800
C2S H2S3 0.9800
N2S C3S 1.08(2)
C3S C4S 1.41(3)
C4S H4S1 0.9800
C4S H4S2 0.9800
C4S H4S3 0.9800
N3S C5S 1.188(17)
C6S C5S 1.404(15)
C6S H6S1 0.9800
C6S H6S2 0.9800
C6S H6S3 0.9800
N4S C7S 1.13(2)
C7S C8S 1.45(3)
C8S H8S1 0.9800
C8S H8S2 0.9800
C8S H8S3 0.9800

loop_
_geom_hbond_atom_site_label_D
_geom_hbond_atom_site_label_H
_geom_hbond_atom_site_label_A
_geom_hbond_distance_DH
_geom_hbond_distance_HA
_geom_hbond_distance_DA
_geom_hbond_angle_DHA
_geom_hbond_site_symmetry_A
N1A H1AA O8A 0.88 2.16 2.978(5) 154.4 .
N2A H2AB N7B 0.88 2.00 2.861(5) 164.3 .
N5A H5AB O2A 0.88 2.16 2.975(5) 154.0 .
N6A H6AA N3B 0.88 2.20 2.956(5) 143.9 4_556
N1B H1BA O8B 0.88 2.21 3.019(5) 151.7 .
N2B H2BB N7A 0.88 2.07 2.872(6) 150.8 4_456
N5B H5BB O2B 0.88 2.36 3.191(5) 156.9 .
N6B H6BA N3A 0.88 2.12 2.974(6) 163.6 .

loop_
_geom_torsion_atom_site_label_1
_geom_torsion_atom_site_label_2
_geom_torsion_atom_site_label_3
_geom_torsion_atom_site_label_4
_geom_torsion
C5A C1A C2A C3A 0.1(6)
C11A C1A C2A C3A 176.8(4)
Fe1A C1A C2A C3A 60.1(4)
C5A C1A C2A Fe1A -60.0(3)
C11A C1A C2A Fe1A 116.8(4)
C1A C2A C3A C4A 0.1(6)
Fe1A C2A C3A C4A 59.4(4)
C1A C2A C3A Fe1A -59.3(3)
C2A C3A C4A C5A -0.3(6)
Fe1A C3A C4A C5A 58.3(3)
C2A C3A C4A Fe1A -58.5(4)
C3A C4A C5A C1A 0.3(5)
Fe1A C4A C5A C1A 58.7(3)
C3A C4A C5A Fe1A -58.4(4)
C2A C1A C5A C4A -0.3(5)
C11A C1A C5A C4A -176.8(4)
Fe1A C1A C5A C4A -59.9(3)
C2A C1A C5A Fe1A 59.6(3)
C11A C1A C5A Fe1A -116.9(5)
C10A C6A C7A C8A 1.1(5)
C44A C6A C7A C8A -171.8(4)
Fe1A C6A C7A C8A -59.4(4)
C10A C6A C7A Fe1A 60.4(3)
C44A C6A C7A Fe1A -112.4(5)
C6A C7A C8A C9A -0.7(6)
Fe1A C7A C8A C9A -59.1(4)
C6A C7A C8A Fe1A 58.4(3)
C7A C8A C9A C10A 0.1(6)
Fe1A C8A C9A C10A -58.7(4)
C7A C8A C9A Fe1A 58.8(4)
C8A C9A C10A C6A 0.5(6)
Fe1A C9A C10A C6A -58.4(3)
C8A C9A C10A Fe1A 59.0(4)
C7A C6A C10A C9A -1.0(5)
C44A C6A C10A C9A 172.3(4)
Fe1A C6A C10A C9A 59.4(4)
C7A C6A C10A Fe1A -60.3(3)
C44A C6A C10A Fe1A 113.0(4)
C12A N1A C11A O1A -6.0(7)
C12A N1A C11A C1A 174.0(4)
C2A C1A C11A O1A -0.7(7)
C5A C1A C11A O1A 175.3(5)
Fe1A C1A C11A O1A 85.5(5)
C2A C1A C11A N1A 179.3(4)
C5A C1A C11A N1A -4.6(7)
Fe1A C1A C11A N1A -94.5(5)
C11A N1A C12A C21A 164.1(4)
C11A N1A C12A C13A -74.0(5)
C14A N2A C13A O2A 4.2(7)
C14A N2A C13A C12A -176.5(4)
N1A C12A C13A O2A -38.0(6)
C21A C12A C13A O2A 83.7(5)
N1A C12A C13A N2A 142.7(4)
C21A C12A C13A N2A -95.6(5)
C13A N2A C14A C15A -141.5(5)
C13A N2A C14A C17A 97.4(5)
C16A O4A C15A O3A 0.1(8)
C16A O4A C15A C14A 178.2(4)
N2A C14A C15A O3A -123.9(6)
C17A C14A C15A O3A -0.8(7)
N2A C14A C15A O4A 58.0(6)
C17A C14A C15A O4A -178.9(4)
N2A C14A C17A C18A -62.2(6)
C15A C14A C17A C18A 174.6(5)
C14A C17A C18A C19A -179.6(5)
C20A O6A C19A O5A -1.4(16)
C20A O6A C19A C18A -179.3(9)
C17A C18A C19A O5A -15.6(12)
C17A C18A C19A O6A 162.2(7)
N1A C12A C21A C22A -63.7(5)
C13A C12A C21A C22A 175.3(4)
C24A N3A C22A C23A -1.1(5)
C24A N3A C22A C21A 175.8(4)
C12A C21A C22A C23A 83.2(6)
C12A C21A C22A N3A -93.0(5)
N3A C22A C23A N4A 2.0(5)
C21A C22A C23A N4A -174.6(4)
C24A N4A C23A C22A -2.1(5)
C25A N4A C23A C22A -171.6(4)
C22A N3A C24A N4A -0.3(5)
C23A N4A C24A N3A 1.5(5)
C25A N4A C24A N3A 170.8(4)
C24A N4A C25A C32A -76.7(5)
C23A N4A C25A C32A 90.5(5)
C24A N4A C25A C38A 164.9(4)
C23A N4A C25A C38A -27.9(6)
C24A N4A C25A C26A 43.2(5)
C23A N4A C25A C26A -149.6(4)
N4A C25A C26A C31A 102.2(5)
C32A C25A C26A C31A -138.7(4)
C38A C25A C26A C31A -16.0(6)
N4A C25A C26A C27A -79.6(5)
C32A C25A C26A C27A 39.6(5)
C38A C25A C26A C27A 162.3(4)
C31A C26A C27A C28A -1.2(6)
C25A C26A C27A C28A -179.5(4)
C26A C27A C28A C29A 0.4(7)
C27A C28A C29A C30A 0.3(7)
C28A C29A C30A C31A -0.2(8)
C27A C26A C31A C30A 1.2(7)
C25A C26A C31A C30A 179.5(4)
C29A C30A C31A C26A -0.6(8)
N4A C25A C32A C37A -19.9(6)
C38A C25A C32A C37A 96.7(5)
C26A C25A C32A C37A -139.1(4)
N4A C25A C32A C33A 165.1(4)
C38A C25A C32A C33A -78.4(5)
C26A C25A C32A C33A 45.8(5)
C37A C32A C33A C34A -1.4(7)
C25A C32A C33A C34A 173.8(4)
C32A C33A C34A C35A 0.8(8)
C33A C34A C35A C36A 0.7(9)
C34A C35A C36A C37A -1.5(9)
C33A C32A C37A C36A 0.6(8)
C25A C32A C37A C36A -174.5(5)
C35A C36A C37A C32A 0.8(9)
N4A C25A C38A C39A 129.0(4)
C32A C25A C38A C39A 11.3(6)
C26A C25A C38A C39A -111.6(5)
N4A C25A C38A C43A -50.9(5)
C32A C25A C38A C43A -168.7(4)
C26A C25A C38A C43A 68.5(5)
C43A C38A C39A C40A -0.5(7)
C25A C38A C39A C40A 179.5(4)
C38A C39A C40A C41A -0.1(7)
C39A C40A C41A C42A 0.8(7)
C40A C41A C42A C43A -0.7(7)
C41A C42A C43A C38A 0.0(7)
C39A C38A C43A C42A 0.6(6)
C25A C38A C43A C42A -179.5(4)
C45A N5A C44A O7A -4.6(6)
C45A N5A C44A C6A 174.8(4)
C10A C6A C44A O7A 1.6(7)
C7A C6A C44A O7A 173.5(4)
Fe1A C6A C44A O7A 86.4(5)
C10A C6A C44A N5A -177.7(4)
C7A C6A C44A N5A -5.8(7)
Fe1A C6A C44A N5A -93.0(4)
C44A N5A C45A C54A 166.2(4)
C44A N5A C45A C46A -72.8(5)
C47A N6A C46A O8A 7.6(6)
C47A N6A C46A C45A -173.1(4)
N5A C45A C46A O8A -46.9(5)
C54A C45A C46A O8A 74.4(5)
N5A C45A C46A N6A 133.8(4)
C54A C45A C46A N6A -105.0(4)
C46A N6A C47A C48A -123.8(4)
C46A N6A C47A C50A 113.0(4)
C49A O10A C48A O9A 5.1(9)
C49A O10A C48A C47A 179.8(5)
N6A C47A C48A O9A -24.6(7)
C50A C47A C48A O9A 98.6(6)
N6A C47A C48A O10A 160.7(4)
C50A C47A C48A O10A -76.1(5)
N6A C47A C50A C51A -62.8(5)
C48A C47A C50A C51A 173.7(4)
C47A C50A C51A C52A -171.1(4)
C53A O12A C52A O11A 3.7(8)
C53A O12A C52A C51A -176.6(5)
C50A C51A C52A O11A 151.8(6)
C50A C51A C52A O12A -27.9(6)
N5A C45A C54A C55A -64.7(4)
C46A C45A C54A C55A 174.2(4)
C57A N7A C55A C56A 0.0(5)
C57A N7A C55A C54A 175.0(4)
C45A C54A C55A C56A 88.4(6)
C45A C54A C55A N7A -85.5(5)
N7A C55A C56A N8A -0.7(5)
C54A C55A C56A N8A -175.2(4)
C57A N8A C56A C55A 1.1(5)
C58A N8A C56A C55A 179.9(4)
C55A N7A C57A N8A 0.7(5)
C56A N8A C57A N7A -1.1(5)
C58A N8A C57A N7A -179.9(4)
C57A N8A C58A C59A 12.6(6)
C56A N8A C58A C59A -165.9(4)
C57A N8A C58A C71A -107.8(5)
C56A N8A C58A C71A 73.7(5)
C57A N8A C58A C65A 132.8(5)
C56A N8A C58A C65A -45.7(6)
N8A C58A C59A C60A 103.3(5)
C71A C58A C59A C60A -136.2(5)
C65A C58A C59A C60A -12.9(7)
N8A C58A C59A C64A -73.1(5)
C71A C58A C59A C64A 47.4(6)
C65A C58A C59A C64A 170.7(4)
C64A C59A C60A C61A -0.4(8)
C58A C59A C60A C61A -176.9(5)
C59A C60A C61A C62A 0.3(9)
C60A C61A C62A C63A -0.1(9)
C61A C62A C63A C64A 0.0(9)
C62A C63A C64A C59A -0.1(8)
C60A C59A C64A C63A 0.3(7)
C58A C59A C64A C63A 176.9(5)
N8A C58A C65A C70A 136.4(5)
C59A C58A C65A C70A -106.4(5)
C71A C58A C65A C70A 16.9(6)
N8A C58A C65A C66A -43.5(6)
C59A C58A C65A C66A 73.7(5)
C71A C58A C65A C66A -162.9(4)
C70A C65A C66A C67A 0.9(8)
C58A C65A C66A C67A -179.2(5)
C65A C66A C67A C68A -0.7(9)
C66A C67A C68A C69A 0.3(10)
C67A C68A C69A C70A -0.1(10)
C66A C65A C70A C69A -0.7(8)
C58A C65A C70A C69A 179.5(5)
C68A C69A C70A C65A 0.3(9)
N8A C58A C71A C72A -23.2(6)
C59A C58A C71A C72A -142.0(5)
C65A C58A C71A C72A 93.6(5)
N8A C58A C71A C76A 160.7(4)
C59A C58A C71A C76A 41.9(6)
C65A C58A C71A C76A -82.5(5)
C76A C71A C72A C73A -0.4(7)
C58A C71A C72A C73A -176.5(5)
C71A C72A C73A C74A 0.2(9)
C72A C73A C74A C75A -0.1(9)
C73A C74A C75A C76A 0.2(9)
C74A C75A C76A C71A -0.3(9)
C72A C71A C76A C75A 0.4(8)
C58A C71A C76A C75A 176.8(5)
C5B C1B C2B C3B 0.1(6)
C11B C1B C2B C3B 175.3(4)
Fe1B C1B C2B C3B 60.1(4)
C5B C1B C2B Fe1B -60.0(3)
C11B C1B C2B Fe1B 115.2(4)
C1B C2B C3B C4B -0.1(6)
Fe1B C2B C3B C4B 59.1(4)
C1B C2B C3B Fe1B -59.2(3)
C2B C3B C4B C5B 0.1(6)
Fe1B C3B C4B C5B 58.5(4)
C2B C3B C4B Fe1B -58.4(4)
C3B C4B C5B C1B -0.1(6)
Fe1B C4B C5B C1B 58.5(3)
C3B C4B C5B Fe1B -58.6(4)
C2B C1B C5B C4B 0.0(6)
C11B C1B C5B C4B -174.9(5)
Fe1B C1B C5B C4B -59.4(3)
C2B C1B C5B Fe1B 59.5(3)
C11B C1B C5B Fe1B -115.4(5)
C10B C6B C7B C8B 0.0(6)
C44B C6B C7B C8B -176.2(5)
Fe1B C6B C7B C8B -59.8(4)
C10B C6B C7B Fe1B 59.8(4)
C44B C6B C7B Fe1B -116.5(5)
C6B C7B C8B C9B 0.1(6)
Fe1B C7B C8B C9B -59.2(4)
C6B C7B C8B Fe1B 59.3(4)
C7B C8B C9B C10B -0.2(7)
Fe1B C8B C9B C10B -59.0(4)
C7B C8B C9B Fe1B 58.8(4)
C8B C9B C10B C6B 0.2(7)
Fe1B C9B C10B C6B -58.9(4)
C8B C9B C10B Fe1B 59.1(4)
C7B C6B C10B C9B -0.2(6)
C44B C6B C10B C9B 176.3(5)
Fe1B C6B C10B C9B 59.8(4)
C7B C6B C10B Fe1B -60.0(4)
C44B C6B C10B Fe1B 116.5(5)
C12B N1B C11B O1B -2.5(6)
C12B N1B C11B C1B 179.6(4)
C2B C1B C11B O1B -0.7(7)
C5B C1B C11B O1B 173.5(5)
Fe1B C1B C11B O1B 84.4(5)
C2B C1B C11B N1B 177.2(4)
C5B C1B C11B N1B -8.6(7)
Fe1B C1B C11B N1B -97.7(4)
C11B N1B C12B C13B -67.4(5)
C11B N1B C12B C21B 169.7(4)
C14B N2B C13B O2B 1.1(7)
C14B N2B C13B C12B 180.0(4)
N1B C12B C13B O2B -47.6(6)
C21B C12B C13B O2B 74.1(5)
N1B C12B C13B N2B 133.5(4)
C21B C12B C13B N2B -104.8(4)
C13B N2B C14B C15B -143.1(5)
C13B N2B C14B C17B 95.2(6)
N2B C14B C15B O3C 96.7(14)
C17B C14B C15B O3C -139.1(14)
N2B C14B C15B O3B -15.9(10)
C17B C14B C15B O3B 108.4(9)
N2B C14B C15B O4B 179.4(6)
C17B C14B C15B O4B -56.3(8)
N2B C14B C15B O4C -84.7(10)
C17B C14B C15B O4C 39.5(10)
O3B C15B O4B C16B 4.3(14)
C14B C15B O4B C16B 169.9(9)
O3C C15B O4C C16C -5(3)
C14B C15B O4C C16C 176.7(17)
N2B C14B C17B C18B -64.6(6)
C15B C14B C17B C18B 173.3(5)
C14B C17B C18B C19B -176.2(5)
C20B O6B C19B O5B -2.3(10)
C20B O6B C19B C18B 176.0(6)
C17B C18B C19B O5B -23.9(10)
C17B C18B C19B O6B 157.8(5)
N1B C12B C21B C22B -67.2(5)
C13B C12B C21B C22B 170.3(4)
C24B N3B C22B C23B 0.1(5)
C24B N3B C22B C21B 172.9(4)
C12B C21B C22B C23B 91.0(6)
C12B C21B C22B N3B -80.0(5)
N3B C22B C23B N4B -0.1(5)
C21B C22B C23B N4B -171.9(4)
C24B N4B C23B C22B 0.1(5)
C25B N4B C23B C22B -178.3(4)
C22B N3B C24B N4B 0.0(5)
C23B N4B C24B N3B 0.0(5)
C25B N4B C24B N3B 178.3(4)
C24B N4B C25B C38B 139.3(5)
C23B N4B C25B C38B -42.6(6)
C24B N4B C25B C26B 19.1(6)
C23B N4B C25B C26B -162.8(4)
C24B N4B C25B C32B -98.7(5)
C23B N4B C25B C32B 79.4(5)
N4B C25B C26B C31B 120.4(5)
C38B C25B C26B C31B 3.5(6)
C32B C25B C26B C31B -119.9(5)
N4B C25B C26B C27B -63.7(5)
C38B C25B C26B C27B 179.3(4)
C32B C25B C26B C27B 56.0(5)
C31B C26B C27B C28B -4.3(7)
C25B C26B C27B C28B 179.7(4)
C26B C27B C28B C29B 2.8(8)
C27B C28B C29B C30B 0.0(8)
C28B C29B C30B C31B -1.3(8)
C29B C30B C31B C26B -0.2(8)
C27B C26B C31B C30B 3.0(7)
C25B C26B C31B C30B 178.8(4)
N4B C25B C32B C37B -18.3(7)
C38B C25B C32B C37B 99.8(6)
C26B C25B C32B C37B -137.7(6)
N4B C25B C32B C33B 162.6(4)
C38B C25B C32B C33B -79.4(6)
C26B C25B C32B C33B 43.2(6)
C37B C32B C33B C34B 1.8(8)
C25B C32B C33B C34B -179.0(5)
C32B C33B C34B C35B -1.9(9)
C33B C34B C35B C36B -0.7(11)
C34B C35B C36B C37B 3.4(13)
C33B C32B C37B C36B 0.8(10)
C25B C32B C37B C36B -178.3(6)
C35B C36B C37B C32B -3.5(13)
N4B C25B C38B C39B 135.7(6)
C26B C25B C38B C39B -105.0(6)
C32B C25B C38B C39B 15.2(7)
N4B C25B C38B C43B -46.7(6)
C26B C25B C38B C43B 72.5(6)
C32B C25B C38B C43B -167.2(5)
C43B C38B C39B C40B 2.2(10)
C25B C38B C39B C40B 179.8(6)
C38B C39B C40B C41B -1.1(12)
C39B C40B C41B C42B -0.5(12)
C40B C41B C42B C43B 0.9(10)
C41B C42B C43B C38B 0.3(9)
C39B C38B C43B C42B -1.8(8)
C25B C38B C43B C42B -179.5(5)
C45B N5B C44B O7B -3.0(8)
C45B N5B C44B C6B 178.2(4)
C7B C6B C44B O7B -178.3(5)
C10B C6B C44B O7B 6.0(8)
Fe1B C6B C44B O7B 92.2(6)
C7B C6B C44B N5B 0.5(8)
C10B C6B C44B N5B -175.2(5)
Fe1B C6B C44B N5B -89.0(5)
C44B N5B C45B C46B -83.9(5)
C44B N5B C45B C54B 157.7(4)
C47B N6B C46B O8B 3.7(9)
C47B N6B C46B C45B -178.0(5)
N5B C45B C46B O8B -26.1(7)
C54B C45B C46B O8B 92.8(6)
N5B C45B C46B N6B 155.6(5)
C54B C45B C46B N6B -85.5(5)
C46B N6B C47B C50B 88.3(8)
C46B N6B C47B C48B -128.7(11)
C50B C47B C48B O10B 148.4(17)
N6B C47B C48B O10B 5(2)
C50B C47B C48B O9B -26(3)
N6B C47B C48B O9B -169.1(17)
O9B C48B O10B C49B 7(3)
C47B C48B O10B C49B -168.4(14)
N6B C47B C50B C51B -38.7(10)
C48B C47B C50B C51B 175.9(10)
C47B C50B C51B C52B -169.6(7)
C53B O12B C52B O11B 3.8(11)
C53B O12B C52B C51B 179.7(7)
C50B C51B C52B O11B 2.5(13)
C50B C51B C52B O12B -173.1(7)
N5B C45B C54B C55B -61.7(5)
C46B C45B C54B C55B 178.8(4)
C57B N7B C55B C56B -1.3(5)
C57B N7B C55B C54B 177.4(4)
C45B C54B C55B C56B 77.8(6)
C45B C54B C55B N7B -100.6(5)
N7B C55B C56B N8B 0.3(5)
C54B C55B C56B N8B -178.3(4)
C57B N8B C56B C55B 0.9(5)
C58B N8B C56B C55B 167.4(4)
C55B N7B C57B N8B 1.9(5)
C56B N8B C57B N7B -1.8(5)
C58B N8B C57B N7B -167.6(4)
C57B N8B C58B C71B -134.8(5)
C56B N8B C58B C71B 61.8(6)
C57B N8B C58B C59B -20.2(6)
C56B N8B C58B C59B 176.4(4)
C57B N8B C58B C65B 103.5(5)
C56B N8B C58B C65B -59.9(6)
N8B C58B C59B C60B 134.7(5)
C71B C58B C59B C60B -106.8(6)
C65B C58B C59B C60B 17.4(7)
N8B C58B C59B C64B -50.1(6)
C71B C58B C59B C64B 68.3(5)
C65B C58B C59B C64B -167.4(4)
C64B C59B C60B C61B 0.5(10)
C58B C59B C60B C61B 175.7(6)
C59B C60B C61B C62B 0.9(13)
C60B C61B C62B C63B -0.8(12)
C61B C62B C63B C64B -0.8(10)
C62B C63B C64B C59B 2.3(9)
C60B C59B C64B C63B -2.1(8)
C58B C59B C64B C63B -177.5(5)
N8B C58B C65B C66B 104.2(5)
C71B C58B C65B C66B -15.8(6)
C59B C58B C65B C66B -135.4(5)
N8B C58B C65B C70B -67.5(5)
C71B C58B C65B C70B 172.5(4)
C59B C58B C65B C70B 52.9(6)
C70B C65B C66B C67B -1.8(7)
C58B C65B C66B C67B -173.6(4)
C65B C66B C67B C68B 1.7(8)
C66B C67B C68B C69B -0.6(8)
C67B C68B C69B C70B -0.3(9)
C68B C69B C70B C65B 0.1(9)
C66B C65B C70B C69B 1.0(8)
C58B C65B C70B C69B 173.1(5)
N8B C58B C71B C72B 15.9(6)
C59B C58B C71B C72B -102.2(5)
C65B C58B C71B C72B 132.3(5)
N8B C58B C71B C76B -170.0(4)
C59B C58B C71B C76B 71.9(5)
C65B C58B C71B C76B -53.6(6)
C76B C71B C72B C73B 1.4(8)
C58B C71B C72B C73B 175.5(5)
C71B C72B C73B C74B 1.2(8)
C72B C73B C74B C75B -2.1(9)
C73B C74B C75B C76B 0.2(10)
C74B C75B C76B C71B 2.4(9)
C72B C71B C76B C75B -3.2(8)
C58B C71B C76B C75B -177.7(5)
